data_1561472
loop_
_publ_author_name
'Yang, Shangfeng'
'Jin, Fei'
'Xin, Jinpeng'
'Guan, Runnan'
'Xie, Xiao-Ming'
'Chen, Muqing'
'Zhang, Qianyan'
'Popov, Alexey A.'
'Xie, Su-Yuan'

_publ_section_title
;
 Stabilizing Three-Center Single-Electron Metal-Metal Bond in a Fullerene
 Cage
;
_journal_name_full 'Chemical Science'
_journal_paper_doi 10.1039/D1SC00965F
_journal_year 2021
_chemical_formula_moiety 'C2 Dy1.41, Dy1.59, 2(C60 H40 N10), C80, 3(C7 H8)'
_chemical_formula_sum 'C223 H104 Dy3 N20'
_chemical_formula_weight 3550.76
_space_group_crystal_system monoclinic
_space_group_IT_number 14
_space_group_name_Hall '-P 2ybc'
_space_group_name_H-M_alt 'P 1 21/c 1'
_atom_sites_solution_hydrogens geom
_audit_creation_date 2020-12-23
_audit_creation_method
;
Olex2 1.2
(compiled 2018.05.29 svn.r3508 for OlexSys, GUI svn.r5506)
;
_audit_update_record
;
2021-01-20 deposited with the CCDC.	2021-04-01 downloaded from the CCDC.
;
_cell_angle_alpha 90
_cell_angle_beta 101.88
_cell_angle_gamma 90
_cell_formula_units_Z 4
_cell_length_a 14.761
_cell_length_b 32.102
_cell_length_c 32.240
_cell_measurement_reflns_used 25501
_cell_measurement_temperature 100(2)
_cell_measurement_theta_max 24.712
_cell_measurement_theta_min 1.438
_cell_volume 14949.947
_computing_molecular_graphics 'Olex2 (Dolomanov et al., 2009)'
_computing_publication_material 'Olex2 (Dolomanov et al., 2009)'
_computing_structure_refinement 'ShelXL (Sheldrick, 2015)'
_computing_structure_solution 'SHELXT 2014/5 (Sheldrick, 2014)'
_diffrn_ambient_temperature 100(2)
_diffrn_measured_fraction_theta_full 0.999
_diffrn_measured_fraction_theta_max 0.999
_diffrn_measurement_device_type 'CCD MX300-HE'
_diffrn_measurement_method ??phi_scans??
_diffrn_radiation_type synchrotron
_diffrn_radiation_wavelength 0.71073
_diffrn_reflns_av_R_equivalents 0.069
_diffrn_reflns_av_unetI/netI 0.0348
_diffrn_reflns_Laue_measured_fraction_full 0.999
_diffrn_reflns_Laue_measured_fraction_max 0.999
_diffrn_reflns_limit_h_max 17
_diffrn_reflns_limit_k_max 37
_diffrn_reflns_limit_l_max 37
_diffrn_reflns_number 25480
_diffrn_reflns_point_group_measured_fraction_full 0.999
_diffrn_reflns_point_group_measured_fraction_max 0.999
_diffrn_reflns_theta_full 24.712
_diffrn_reflns_theta_max 24.712
_diffrn_reflns_theta_min 1.438
_diffrn_source 'SSRF, Beamline BL17B'
_exptl_absorpt_coefficient_mu 1.558
_exptl_absorpt_process_details SADABS
_exptl_crystal_colour black
_exptl_crystal_colour_primary black
_exptl_crystal_density_diffrn 1.578
_exptl_crystal_description block
_exptl_crystal_F_000 7120
_exptl_crystal_size_max 0.3
_exptl_crystal_size_mid 0.3
_exptl_crystal_size_min 0.3
_refine_diff_density_max 1.958
_refine_diff_density_min -1.804
_refine_diff_density_rms 0.121
_refine_ls_extinction_method none
_refine_ls_goodness_of_fit_ref 1.030
_refine_ls_hydrogen_treatment constr
_refine_ls_matrix_type full
_refine_ls_number_parameters 2396
_refine_ls_number_reflns 25480
_refine_ls_number_restraints 1198
_refine_ls_restrained_S_all 1.073
_refine_ls_R_factor_all 0.1097
_refine_ls_R_factor_gt 0.0907
_refine_ls_shift/su_max 0.075
_refine_ls_shift/su_mean 0.008
_refine_ls_structure_factor_coef Fsqd
_refine_ls_weighting_details 'w=1/[\s^2^(Fo^2^)+(0.1586P)^2^+56.2572P] where P=(Fo^2^+2Fc^2^)/3'
_refine_ls_weighting_scheme calc
_refine_ls_wR_factor_gt 0.2494
_refine_ls_wR_factor_ref 0.2709
_reflns_Friedel_coverage 0.000
_reflns_number_gt 20088
_reflns_number_total 25480
_reflns_threshold_expression 'I > 2\s(I)'
_cod_data_source_file d1sc00965f2.cif
_cod_data_source_block Dy3C2@Ih(7)-C80
_cod_original_cell_volume 14949.9
_cod_database_code 1561472
_shelx_shelxl_version_number 2014/7
_shelx_space_group_comment
;
The symmetry employed for this shelxl refinement is uniquely defined
by the following loop, which should always be used as a source of
symmetry information in preference to the above space-group names.
They are only intended as comments.
;
_shelx_estimated_absorpt_t_max 0.652
_shelx_estimated_absorpt_t_min 0.652
_olex2_refinement_description
;
1. Fixed Uiso
 At 1.2 times of:
  All C(H) groups
 At 1.5 times of:
  All C(H,H,H) groups
2. Restrained distances
 C306-C307
 1.54 with sigma of 0.02
 C106-C104 \\sim C105-C103 \\sim C104-C102 \\sim C103-C101 \\sim C102-C106
\\sim C101-C105
 with sigma of 0.05
 C106-C103 \\sim C105-C102 \\sim C104-C101
 with sigma of 0.05
 C706-C704 \\sim C705-C703 \\sim C704-C702 \\sim C703-C701 \\sim C702-C706
\\sim C701-C705
 with sigma of 0.05
 C706-C703 \\sim C705-C702 \\sim C704-C701
 with sigma of 0.05
3. Uiso/Uaniso restraints and constraints
C101 \\sim C102 \\sim C103 \\sim C104 \\sim C105 \\sim C106 \\sim C107 \\sim
C301 \\sim C302 \\sim C303 \\sim C304 \\sim C305 \\sim C306 \\sim C307: within
2A with sigma of 0.02 and sigma for terminal atoms of 0.04
C101 \\sim C102 \\sim C103 \\sim C104 \\sim C105 \\sim C106 \\sim C107 \\sim
C701 \\sim C702 \\sim C703 \\sim C704 \\sim C705 \\sim C706 \\sim C707: within
2A with sigma of 0.02 and sigma for terminal atoms of 0.04
Dy1 \\sim Dy2 \\sim Dy3 \\sim C81 \\sim C82 \\sim Dy4 \\sim Dy5 \\sim Dy6 \\sim
Dy7 \\sim Dy8 \\sim Dy9 \\sim Dy10 \\sim Dy11 \\sim Dy12 \\sim Dy13 \\sim Dy14
\\sim C1 \\sim C2 \\sim C3 \\sim C4 \\sim C5 \\sim C6 \\sim C7 \\sim C8 \\sim
C9 \\sim C10 \\sim C11 \\sim C12 \\sim C13 \\sim C14 \\sim C15 \\sim C16 \\sim
C17 \\sim C18 \\sim C19 \\sim C20 \\sim C21 \\sim C22 \\sim C23 \\sim C24 \\sim
C25 \\sim C26 \\sim C27 \\sim C28 \\sim C29 \\sim C30 \\sim C31 \\sim C32 \\sim
C33 \\sim C34 \\sim C35 \\sim C36 \\sim C37 \\sim C38 \\sim C39 \\sim C40 \\sim
C41 \\sim C42 \\sim C43 \\sim C44 \\sim C45 \\sim C46 \\sim C47 \\sim C48 \\sim
C49 \\sim C50 \\sim C51 \\sim C52 \\sim C53 \\sim C54 \\sim C55 \\sim C56 \\sim
C57 \\sim C58 \\sim C59 \\sim C60 \\sim C61 \\sim C62 \\sim C63 \\sim C64 \\sim
C65 \\sim C66 \\sim C67 \\sim C68 \\sim C69 \\sim C70 \\sim C71 \\sim C72 \\sim
C73 \\sim C74 \\sim C75 \\sim C76 \\sim C77 \\sim C78 \\sim C79 \\sim C80 \\sim
C81 \\sim C82: within 2A with sigma of 0.02 and sigma for terminal atoms of 0.04
4. Others
 1*[Sof(Dy3)]+1*[Sof(Dy13)]+1*[Sof(Dy7)]+1*[Sof(Dy14)]+1*[Sof(Dy12)]=1 with
 esd of 0.0001
 1*[Sof(Dy1)]+1*[Sof(Dy5)]+1*[Sof(Dy4)]+1*[Sof(Dy6)]=1 with esd of 0.0001
 1*[Sof(Dy9)]+1*[Sof(Dy11)]+1*[Sof(Dy8)]+1*[Sof(Dy10)]+1*[Sof(Dy2)]=1 with esd
 of 0.0001
 Sof(C101)=Sof(H101)=Sof(C102)=Sof(H102)=Sof(C103)=Sof(H103)=Sof(C104)=
 Sof(H104)=Sof(C105)=Sof(H105)=Sof(C106)=Sof(C107)=Sof(H10A)=Sof(H10B)=
 Sof(H10C)=1-FVAR(14)
 Sof(C701)=Sof(H701)=Sof(C702)=Sof(H702)=Sof(C703)=Sof(H703)=Sof(C704)=
 Sof(H704)=Sof(C705)=Sof(H705)=Sof(C706)=Sof(C707)=Sof(H70A)=Sof(H70B)=
 Sof(H70C)=FVAR(14)
5.a Aromatic/amide H refined with riding coordinates:
 C521(H521), C522(H522), C523(H523), C524(H524), C525(H525), C526(H526),
 C527(H527), C528(H528), C529(H529), C530(H530), C531(H531), C532(H532),
 C533(H533), C534(H534), C535(H535), C536(H536), C537(H537), C538(H538),
 C539(H539), C540(H540), C541(H541), C542(H542), C543(H543), C544(H544),
 C545(H545), C546(H546), C547(H547), C548(H548), C549(H549), C550(H550),
 C551(H551), C552(H552), C553(H553), C554(H554), C555(H555), C556(H556),
 C557(H557), C558(H558), C559(H559), C560(H560), C621(H621), C622(H622),
 C623(H623), C624(H624), C625(H625), C626(H626), C627(H627), C628(H628),
 C629(H629), C630(H630), C631(H631), C632(H632), C633(H633), C634(H634),
 C635(H635), C636(H636), C637(H637), C638(H638), C639(H639), C640(H640),
 C641(H641), C642(H642), C643(H643), C644(H644), C645(H645), C646(H646),
 C647(H647), C648(H648), C649(H649), C650(H650), C651(H651), C652(H652),
 C653(H653), C654(H654), C655(H655), C656(H656), C657(H657), C658(H658),
 C659(H659), C660(H660), C101(H101), C102(H102), C103(H103), C104(H104),
 C105(H105), C201(H201), C202(H202), C203(H203), C204(H204), C205(H205),
 C301(H301), C302(H302), C303(H303), C304(H304), C305(H305), C701(H701),
 C702(H702), C703(H703), C704(H704), C705(H705)
5.b Idealised Me refined as rotating group:
 C107(H10A,H10B,H10C), C207(H20A,H20B,H20C), C307(H30A,H30B,H30C), C707(H70A,
 H70B,H70C)
;
_olex2_submission_special_instructions 'No special instructions were received'

loop_
_space_group_symop_operation_xyz
'x, y, z'
'-x, y+1/2, -z+1/2'
'-x, -y, -z'
'x, -y-1/2, z-1/2'

loop_
_atom_site_label
_atom_site_type_symbol
_atom_site_fract_x
_atom_site_fract_y
_atom_site_fract_z
_atom_site_U_iso_or_equiv
_atom_site_adp_type
_atom_site_occupancy
_atom_site_site_symmetry_order
_atom_site_calc_flag
_atom_site_refinement_flags_posn
_atom_site_refinement_flags_adp
_atom_site_refinement_flags_occupancy
_atom_site_disorder_assembly
_atom_site_disorder_group
Dy1 Dy 0.73198(6) 0.62940(3) 0.27850(4) 0.0646(4) Uani 0.482(2) 1 d . U P A 4
Dy2 Dy 0.50186(6) 0.61392(2) 0.24339(3) 0.0544(4) Uani 0.501(2) 1 d . U P A 4
Dy3 Dy 0.62245(7) 0.55529(3) 0.32310(3) 0.0373(4) Uani 0.429(3) 1 d . U P A 4
C81 C 0.5875(9) 0.6425(4) 0.3052(4) 0.129(4) Uani 1 1 d . U . A 4
C82 C 0.6522(14) 0.6346(6) 0.3296(6) 0.151(4) Uani 1 1 d . U . A 4
Dy4 Dy 0.7433(5) 0.6079(4) 0.3096(3) 0.235(4) Uani 0.175(2) 1 d . U P B 3
Dy5 Dy 0.6805(2) 0.62011(14) 0.24959(10) 0.1004(14) Uani 0.205(2) 1 d . U P B 3
Dy6 Dy 0.6925(6) 0.5859(3) 0.2578(3) 0.178(3) Uani 0.138(2) 1 d . U P B 3
Dy7 Dy 0.6245(5) 0.55491(17) 0.2622(2) 0.128(3) Uani 0.1174(19) 1 d . U P B 3
Dy8 Dy 0.5676(11) 0.6283(4) 0.2332(3) 0.139(4) Uani 0.073(2) 1 d . U P B 3
Dy9 Dy 0.46640(17) 0.60188(14) 0.26645(10) 0.0756(10) Uani 0.238(3) 1 d . U P B 3
Dy10 Dy 0.4707(3) 0.6228(3) 0.2768(3) 0.104(2) Uani 0.138(3) 1 d . U P B 3
Dy11 Dy 0.4918(13) 0.6354(7) 0.2973(6) 0.123(4) Uani 0.051(2) 1 d . U P B 3
Dy12 Dy 0.6011(9) 0.5564(3) 0.3131(4) 0.195(5) Uani 0.139(3) 1 d . U P B 3
Dy13 Dy 0.6523(2) 0.57461(14) 0.34124(12) 0.0888(13) Uani 0.188(3) 1 d . U P B 3
Dy14 Dy 0.6750(6) 0.6056(3) 0.34900(16) 0.148(3) Uani 0.126(2) 1 d . U P B 3
N501 N 0.7027(3) 0.82962(15) 0.41205(14) 0.0379(10) Uani 1 1 d . . . C 2
N502 N 0.8341(3) 0.77543(15) 0.47512(14) 0.0372(10) Uani 1 1 d . . . C 2
N503 N 0.8455(3) 0.70466(15) 0.52331(14) 0.0370(10) Uani 1 1 d . . . C 2
N504 N 0.7327(3) 0.63236(15) 0.54804(14) 0.0362(10) Uani 1 1 d . . . C 2
N505 N 0.5596(3) 0.59975(16) 0.53948(13) 0.0378(10) Uani 1 1 d . . . C 2
N506 N 0.3568(3) 0.61008(16) 0.49103(15) 0.0415(11) Uani 1 1 d . . . C 2
N507 N 0.2358(3) 0.66191(17) 0.44118(14) 0.0407(11) Uani 1 1 d . . . C 2
N508 N 0.2235(3) 0.74142(16) 0.38729(14) 0.0379(11) Uani 1 1 d . . . C 2
N509 N 0.3249(3) 0.80434(15) 0.36153(15) 0.0416(11) Uani 1 1 d . . . C 2
N510 N 0.5188(3) 0.84223(15) 0.37357(14) 0.0376(10) Uani 1 1 d . . . C 2
C501 C 0.5935(3) 0.71982(18) 0.49655(15) 0.0329(11) Uani 1 1 d . . . C 2
C502 C 0.5043(3) 0.70248(18) 0.49126(15) 0.0337(12) Uani 1 1 d . . . C 2
C503 C 0.4435(3) 0.72870(17) 0.46317(16) 0.0329(11) Uani 1 1 d . . . C 2
C504 C 0.4953(4) 0.76172(18) 0.45096(16) 0.0348(12) Uani 1 1 d . . . C 2
C505 C 0.5879(3) 0.75600(17) 0.47163(15) 0.0321(11) Uani 1 1 d . . . C 2
C506 C 0.6615(3) 0.77462(18) 0.45930(16) 0.0348(12) Uani 1 1 d . . . C 2
C507 C 0.7506(3) 0.75608(17) 0.47994(16) 0.0337(12) Uani 1 1 d . . . C 2
C508 C 0.7560(3) 0.71951(18) 0.50461(16) 0.0352(12) Uani 1 1 d . . . C 2
C509 C 0.6737(3) 0.69797(18) 0.51158(15) 0.0342(12) Uani 1 1 d . . . C 2
C510 C 0.6563(4) 0.65717(18) 0.52697(16) 0.0347(12) Uani 1 1 d . . . C 2
C511 C 0.5668(4) 0.63976(18) 0.52185(16) 0.0357(12) Uani 1 1 d . . . C 2
C512 C 0.4852(3) 0.66218(18) 0.49989(15) 0.0341(12) Uani 1 1 d . . . C 2
C513 C 0.3897(3) 0.64991(19) 0.48223(16) 0.0356(12) Uani 1 1 d . . . C 2
C514 C 0.3276(3) 0.67642(19) 0.45514(16) 0.0365(12) Uani 1 1 d . . . C 2
C515 C 0.3562(3) 0.71696(18) 0.44220(16) 0.0343(12) Uani 1 1 d . . . C 2
C516 C 0.3171(3) 0.74645(19) 0.40846(17) 0.0378(13) Uani 1 1 d . . . C 2
C517 C 0.3689(3) 0.77877(17) 0.39564(16) 0.0342(12) Uani 1 1 d . . . C 2
C518 C 0.4667(3) 0.78626(18) 0.41607(16) 0.0346(12) Uani 1 1 d . . . C 2
C519 C 0.5410(4) 0.81093(17) 0.40532(16) 0.0344(11) Uani 1 1 d . . . C 2
C520 C 0.6345(3) 0.80506(16) 0.42567(16) 0.0331(11) Uani 1 1 d . . . C 2
C521 C 0.7118(4) 0.87236(19) 0.41575(19) 0.0450(14) Uani 1 1 d . . . C 2
H521 H 0.6760 0.8900 0.4287 0.054 Uiso 1 1 calc R . . C 2
C522 C 0.7832(4) 0.8841(2) 0.3969(2) 0.0521(16) Uani 1 1 d . . . C 2
H522 H 0.8053 0.9110 0.3953 0.062 Uiso 1 1 calc R . . C 2
C523 C 0.8172(4) 0.8480(2) 0.3805(2) 0.0538(16) Uani 1 1 d . . . C 2
H523 H 0.8651 0.8469 0.3657 0.065 Uiso 1 1 calc R . . C 2
C524 C 0.7672(4) 0.8148(2) 0.39018(18) 0.0437(14) Uani 1 1 d . . . C 2
H524 H 0.7752 0.7871 0.3832 0.052 Uiso 1 1 calc R . . C 2
C525 C 0.8595(4) 0.81504(19) 0.48891(18) 0.0419(13) Uani 1 1 d . . . C 2
H525 H 0.8228 0.8339 0.4999 0.050 Uiso 1 1 calc R . . C 2
C526 C 0.9470(4) 0.8220(2) 0.4838(2) 0.0517(16) Uani 1 1 d . . . C 2
H526 H 0.9811 0.8462 0.4906 0.062 Uiso 1 1 calc R . . C 2
C527 C 0.9769(4) 0.7855(2) 0.4660(2) 0.0548(17) Uani 1 1 d . . . C 2
H527 H 1.0341 0.7817 0.4587 0.066 Uiso 1 1 calc R . . C 2
C528 C 0.9071(4) 0.7568(2) 0.46129(19) 0.0462(14) Uani 1 1 d . . . C 2
H528 H 0.9085 0.7299 0.4508 0.055 Uiso 1 1 calc R . . C 2
C529 C 0.9068(4) 0.7259(2) 0.55455(17) 0.0428(14) Uani 1 1 d . . . C 2
H529 H 0.8955 0.7508 0.5673 0.051 Uiso 1 1 calc R . . C 2
C530 C 0.9876(4) 0.7031(2) 0.56319(18) 0.0493(16) Uani 1 1 d . . . C 2
H530 H 1.0407 0.7098 0.5831 0.059 Uiso 1 1 calc R . . C 2
C531 C 0.9757(4) 0.6682(2) 0.5366(2) 0.0524(16) Uani 1 1 d . . . C 2
H531 H 1.0200 0.6478 0.5356 0.063 Uiso 1 1 calc R . . C 2
C532 C 0.8875(4) 0.6691(2) 0.51222(18) 0.0420(13) Uani 1 1 d . . . C 2
H532 H 0.8612 0.6495 0.4921 0.050 Uiso 1 1 calc R . . C 2
C533 C 0.7902(4) 0.6433(2) 0.58611(18) 0.0420(13) Uani 1 1 d . . . C 2
H533 H 0.7880 0.6679 0.6010 0.050 Uiso 1 1 calc R . . C 2
C534 C 0.8505(4) 0.6112(2) 0.5977(2) 0.0475(15) Uani 1 1 d . . . C 2
H534 H 0.8979 0.6104 0.6217 0.057 Uiso 1 1 calc R . . C 2
C535 C 0.8289(4) 0.5795(2) 0.5672(2) 0.0523(16) Uani 1 1 d . . . C 2
H535 H 0.8592 0.5541 0.5675 0.063 Uiso 1 1 calc R . . C 2
C536 C 0.7550(4) 0.59271(19) 0.5369(2) 0.0439(14) Uani 1 1 d . . . C 2
H536 H 0.7255 0.5777 0.5133 0.053 Uiso 1 1 calc R . . C 2
C537 C 0.5840(4) 0.5918(2) 0.58235(18) 0.0466(15) Uani 1 1 d . . . C 2
H537 H 0.6005 0.6116 0.6036 0.056 Uiso 1 1 calc R . . C 2
C538 C 0.5799(5) 0.5503(2) 0.5880(2) 0.0552(17) Uani 1 1 d . . . C 2
H538 H 0.5925 0.5366 0.6140 0.066 Uiso 1 1 calc R . . C 2
C539 C 0.5534(4) 0.5314(2) 0.5481(2) 0.0522(16) Uani 1 1 d . . . C 2
H539 H 0.5460 0.5030 0.5428 0.063 Uiso 1 1 calc R . . C 2
C540 C 0.5404(4) 0.56267(19) 0.51850(18) 0.0419(13) Uani 1 1 d . . . C 2
H540 H 0.5219 0.5593 0.4893 0.050 Uiso 1 1 calc R . . C 2
C541 C 0.3429(4) 0.5969(2) 0.5303(2) 0.0541(17) Uani 1 1 d . . . C 2
H541 H 0.3561 0.6121 0.5553 0.065 Uiso 1 1 calc R . . C 2
C542 C 0.3063(5) 0.5578(3) 0.5256(2) 0.0618(19) Uani 1 1 d . . . C 2
H542 H 0.2910 0.5415 0.5470 0.074 Uiso 1 1 calc R . . C 2
C543 C 0.2957(5) 0.5465(2) 0.4826(2) 0.0557(17) Uani 1 1 d . . . C 2
H543 H 0.2723 0.5213 0.4706 0.067 Uiso 1 1 calc R . . C 2
C544 C 0.3260(4) 0.5792(2) 0.4616(2) 0.0500(15) Uani 1 1 d . . . C 2
H544 H 0.3259 0.5803 0.4328 0.060 Uiso 1 1 calc R . . C 2
C545 C 0.1732(4) 0.6555(3) 0.4669(2) 0.064(2) Uani 1 1 d . . . C 2
H545 H 0.1832 0.6607 0.4959 0.077 Uiso 1 1 calc R . . C 2
C546 C 0.0949(5) 0.6403(3) 0.4425(2) 0.081(3) Uani 1 1 d . . . C 2
H546 H 0.0410 0.6336 0.4518 0.097 Uiso 1 1 calc R . . C 2
C547 C 0.1078(4) 0.6362(3) 0.4012(2) 0.068(2) Uani 1 1 d . . . C 2
H547 H 0.0645 0.6262 0.3783 0.082 Uiso 1 1 calc R . . C 2
C548 C 0.1951(4) 0.6495(2) 0.40021(19) 0.0458(14) Uani 1 1 d . . . C 2
H548 H 0.2222 0.6502 0.3766 0.055 Uiso 1 1 calc R . . C 2
C549 C 0.1486(4) 0.7448(2) 0.4076(2) 0.0512(16) Uani 1 1 d . . . C 2
H549 H 0.1519 0.7489 0.4364 0.061 Uiso 1 1 calc R . . C 2
C550 C 0.0697(4) 0.7410(2) 0.3770(2) 0.0558(18) Uani 1 1 d . . . C 2
H550 H 0.0094 0.7420 0.3814 0.067 Uiso 1 1 calc R . . C 2
C551 C 0.0951(4) 0.7354(2) 0.3379(2) 0.0491(15) Uani 1 1 d . . . C 2
H551 H 0.0547 0.7318 0.3120 0.059 Uiso 1 1 calc R . . C 2
C552 C 0.1897(4) 0.73606(19) 0.34456(18) 0.0410(13) Uani 1 1 d . . . C 2
H552 H 0.2249 0.7334 0.3239 0.049 Uiso 1 1 calc R . . C 2
C553 C 0.2493(4) 0.8295(2) 0.3621(3) 0.0574(17) Uani 1 1 d . . . C 2
H553 H 0.2213 0.8345 0.3849 0.069 Uiso 1 1 calc R . . C 2
C554 C 0.2238(5) 0.8458(2) 0.3215(3) 0.073(3) Uani 1 1 d . . . C 2
H554 H 0.1749 0.8641 0.3124 0.088 Uiso 1 1 calc R . . C 2
C555 C 0.2817(5) 0.8308(2) 0.2970(2) 0.062(2) Uani 1 1 d . . . C 2
H555 H 0.2790 0.8370 0.2686 0.075 Uiso 1 1 calc R . . C 2
C556 C 0.3438(4) 0.8052(2) 0.32129(18) 0.0476(15) Uani 1 1 d . . . C 2
H556 H 0.3909 0.7907 0.3124 0.057 Uiso 1 1 calc R . . C 2
C557 C 0.4559(4) 0.87399(18) 0.37509(18) 0.0407(13) Uani 1 1 d . . . C 2
H557 H 0.4205 0.8773 0.3956 0.049 Uiso 1 1 calc R . . C 2
C558 C 0.4553(5) 0.8993(2) 0.3413(2) 0.0495(15) Uani 1 1 d . . . C 2
H558 H 0.4198 0.9232 0.3348 0.059 Uiso 1 1 calc R . . C 2
C559 C 0.5187(4) 0.8827(2) 0.31778(19) 0.0480(15) Uani 1 1 d . . . C 2
H559 H 0.5314 0.8936 0.2929 0.058 Uiso 1 1 calc R . . C 2
C560 C 0.5574(4) 0.8478(2) 0.33830(17) 0.0433(13) Uani 1 1 d . . . C 2
H560 H 0.6017 0.8309 0.3301 0.052 Uiso 1 1 calc R . . C 2
N601 N 0.9959(3) 0.74650(15) 0.18857(14) 0.0349(10) Uani 1 1 d . . . D 2
N602 N 0.8736(3) 0.81199(13) 0.21851(13) 0.0307(9) Uani 1 1 d . . . D 2
N603 N 0.6943(3) 0.83972(13) 0.20947(13) 0.0291(9) Uani 1 1 d . . . D 2
N604 N 0.4941(3) 0.82579(13) 0.16273(13) 0.0304(9) Uani 1 1 d . . . D 2
N605 N 0.3810(3) 0.77299(13) 0.10692(13) 0.0301(9) Uani 1 1 d . . . D 2
N606 N 0.3765(3) 0.69441(14) 0.05226(13) 0.0296(9) Uani 1 1 d . . . D 2
N607 N 0.4858(3) 0.63137(13) 0.03088(12) 0.0286(9) Uani 1 1 d . . . D 2
N608 N 0.6815(3) 0.59501(13) 0.05006(13) 0.0313(9) Uani 1 1 d . . . D 2
N609 N 0.8608(3) 0.60906(13) 0.09264(14) 0.0327(10) Uani 1 1 d . . . D 2
N610 N 0.9902(3) 0.67133(14) 0.14544(13) 0.0331(10) Uani 1 1 d . . . D 2
C601 C 0.6675(4) 0.76291(15) 0.12319(16) 0.0312(11) Uani 1 1 d . . . D 2
C602 C 0.6093(3) 0.73625(16) 0.09546(16) 0.0303(11) Uani 1 1 d . . . D 2
C603 C 0.6638(4) 0.70399(16) 0.08435(15) 0.0324(11) Uani 1 1 d . . . D 2
C604 C 0.7561(3) 0.71131(17) 0.10564(16) 0.0331(11) Uani 1 1 d . . . D 2
C605 C 0.7573(3) 0.74785(16) 0.12896(15) 0.0313(11) Uani 1 1 d . . . D 2
C606 C 0.8298(3) 0.75986(18) 0.16108(17) 0.0349(12) Uani 1 1 d . . . D 2
C607 C 0.8057(4) 0.79320(17) 0.18676(16) 0.0338(11) Uani 1 1 d . . . D 2
C608 C 0.7120(4) 0.80806(16) 0.18164(16) 0.0345(11) Uani 1 1 d . . . D 2
C609 C 0.6369(4) 0.79150(16) 0.14956(16) 0.0324(11) Uani 1 1 d . . . D 2
C610 C 0.5375(4) 0.79470(16) 0.14211(16) 0.0324(11) Uani 1 1 d . . . D 2
C611 C 0.4779(3) 0.76740(16) 0.11297(16) 0.0320(11) Uani 1 1 d . . . D 2
C612 C 0.5145(3) 0.73493(16) 0.08994(15) 0.0315(11) Uani 1 1 d . . . D 2
C613 C 0.4737(3) 0.69861(16) 0.06598(15) 0.0305(11) Uani 1 1 d . . . D 2
C614 C 0.5307(4) 0.66574(16) 0.05491(15) 0.0314(11) Uani 1 1 d . . . D 2
C615 C 0.6305(4) 0.66613(17) 0.06710(16) 0.0331(11) Uani 1 1 d . . . D 2
C616 C 0.7026(4) 0.63497(16) 0.06913(16) 0.0326(11) Uani 1 1 d . . . D 2
C617 C 0.7956(4) 0.64236(16) 0.09099(16) 0.0329(11) Uani 1 1 d . . . D 2
C618 C 0.8245(4) 0.68138(17) 0.11148(16) 0.0340(11) Uani 1 1 d . . . D 2
C619 C 0.9084(3) 0.69537(17) 0.14037(16) 0.0334(11) Uani 1 1 d . . . D 2
C620 C 0.9113(3) 0.73350(18) 0.16383(16) 0.0342(12) Uani 1 1 d . . . D 2
C621 C 1.0585(4) 0.7244(2) 0.21802(18) 0.0506(16) Uani 1 1 d . . . D 2
H621 H 1.0510 0.6978 0.2283 0.061 Uiso 1 1 calc R . . D 2
C622 C 1.1350(4) 0.7501(3) 0.2292(2) 0.063(2) Uani 1 1 d . . . D 2
H622 H 1.1889 0.7432 0.2484 0.075 Uiso 1 1 calc R . . D 2
C623 C 1.1200(4) 0.7876(3) 0.2076(2) 0.0569(18) Uani 1 1 d . . . D 2
H623 H 1.1604 0.8102 0.2101 0.068 Uiso 1 1 calc R . . D 2
C624 C 1.0364(4) 0.7851(2) 0.18264(19) 0.0468(15) Uani 1 1 d . . . D 2
H624 H 1.0089 0.8057 0.1640 0.056 Uiso 1 1 calc R . . D 2
C625 C 0.9217(3) 0.79351(18) 0.25536(16) 0.0338(11) Uani 1 1 d . . . D 2
H625 H 0.9186 0.7656 0.2628 0.041 Uiso 1 1 calc R . . D 2
C626 C 0.9743(4) 0.8234(2) 0.27873(19) 0.0438(14) Uani 1 1 d . . . D 2
H626 H 1.0137 0.8197 0.3050 0.053 Uiso 1 1 calc R . . D 2
C627 C 0.9584(4) 0.8609(2) 0.2561(2) 0.0507(16) Uani 1 1 d . . . D 2
H627 H 0.9857 0.8864 0.2649 0.061 Uiso 1 1 calc R . . D 2
C628 C 0.8966(4) 0.85382(18) 0.21923(19) 0.0397(13) Uani 1 1 d . . . D 2
H628 H 0.8740 0.8734 0.1984 0.048 Uiso 1 1 calc R . . D 2
C629 C 0.7176(4) 0.83799(17) 0.25340(16) 0.0335(11) Uani 1 1 d . . . D 2
H629 H 0.7396 0.8146 0.2693 0.040 Uiso 1 1 calc R . . D 2
C630 C 0.7035(4) 0.87581(18) 0.26946(17) 0.0400(13) Uani 1 1 d . . . D 2
H630 H 0.7130 0.8830 0.2980 0.048 Uiso 1 1 calc R . . D 2
C631 C 0.6707(4) 0.90281(18) 0.23385(18) 0.0430(13) Uani 1 1 d . . . D 2
H631 H 0.6556 0.9309 0.2350 0.052 Uiso 1 1 calc R . . D 2
C632 C 0.6659(4) 0.87963(17) 0.19843(17) 0.0367(12) Uani 1 1 d . . . D 2
H632 H 0.6465 0.8893 0.1708 0.044 Uiso 1 1 calc R . . D 2
C633 C 0.4864(4) 0.82734(18) 0.20440(16) 0.0363(12) Uani 1 1 d . . . D 2
H633 H 0.5156 0.8096 0.2258 0.044 Uiso 1 1 calc R . . D 2
C634 C 0.4281(4) 0.8595(2) 0.2090(2) 0.0483(15) Uani 1 1 d . . . D 2
H634 H 0.4109 0.8676 0.2339 0.058 Uiso 1 1 calc R . . D 2
C635 C 0.3993(4) 0.8778(2) 0.1689(2) 0.0519(16) Uani 1 1 d . . . D 2
H635 H 0.3590 0.9003 0.1628 0.062 Uiso 1 1 calc R . . D 2
C636 C 0.4396(4) 0.85748(18) 0.1409(2) 0.0425(13) Uani 1 1 d . . . D 2
H636 H 0.4324 0.8635 0.1122 0.051 Uiso 1 1 calc R . . D 2
C637 C 0.3290(4) 0.77208(17) 0.13827(17) 0.0350(11) Uani 1 1 d . . . D 2
H637 H 0.3511 0.7668 0.1669 0.042 Uiso 1 1 calc R . . D 2
C638 C 0.2398(4) 0.7803(2) 0.11923(18) 0.0415(13) Uani 1 1 d . . . D 2
H638 H 0.1897 0.7816 0.1326 0.050 Uiso 1 1 calc R . . D 2
C639 C 0.2365(4) 0.7866(2) 0.07571(19) 0.0451(14) Uani 1 1 d . . . D 2
H639 H 0.1837 0.7927 0.0553 0.054 Uiso 1 1 calc R . . D 2
C640 C 0.3230(4) 0.78228(17) 0.06861(17) 0.0348(11) Uani 1 1 d . . . D 2
H640 H 0.3405 0.7851 0.0426 0.042 Uiso 1 1 calc R . . D 2
C641 C 0.3124(3) 0.68597(17) 0.07717(17) 0.0349(12) Uani 1 1 d . . . D 2
H641 H 0.3243 0.6852 0.1066 0.042 Uiso 1 1 calc R . . D 2
C642 C 0.2288(4) 0.67894(19) 0.05090(18) 0.0402(13) Uani 1 1 d . . . D 2
H642 H 0.1737 0.6726 0.0592 0.048 Uiso 1 1 calc R . . D 2
C643 C 0.2409(4) 0.68309(18) 0.00871(18) 0.0396(13) Uani 1 1 d . . . D 2
H643 H 0.1948 0.6803 -0.0156 0.048 Uiso 1 1 calc R . . D 2
C644 C 0.3322(4) 0.69193(16) 0.00980(16) 0.0332(11) Uani 1 1 d . . . D 2
H644 H 0.3595 0.6956 -0.0135 0.040 Uiso 1 1 calc R . . D 2
C645 C 0.4168(4) 0.60676(17) 0.04065(17) 0.0349(12) Uani 1 1 d . . . D 2
H645 H 0.3923 0.6085 0.0650 0.042 Uiso 1 1 calc R . . D 2
C646 C 0.3908(4) 0.57925(18) 0.00805(18) 0.0402(13) Uani 1 1 d . . . D 2
H646 H 0.3457 0.5587 0.0064 0.048 Uiso 1 1 calc R . . D 2
C647 C 0.4441(4) 0.58742(17) -0.02266(17) 0.0388(12) Uani 1 1 d . . . D 2
H647 H 0.4405 0.5733 -0.0481 0.047 Uiso 1 1 calc R . . D 2
C648 C 0.5019(4) 0.61975(17) -0.00829(16) 0.0334(11) Uani 1 1 d . . . D 2
H648 H 0.5445 0.6318 -0.0223 0.040 Uiso 1 1 calc R . . D 2
C649 C 0.6242(4) 0.56502(17) 0.06174(17) 0.0362(12) Uani 1 1 d . . . D 2
H649 H 0.5880 0.5682 0.0820 0.043 Uiso 1 1 calc R . . D 2
C650 C 0.6299(4) 0.52999(18) 0.03833(19) 0.0452(14) Uani 1 1 d . . . D 2
H650 H 0.5984 0.5051 0.0396 0.054 Uiso 1 1 calc R . . D 2
C651 C 0.6930(4) 0.53877(19) 0.01167(19) 0.0467(14) Uani 1 1 d . . . D 2
H651 H 0.7101 0.5205 -0.0077 0.056 Uiso 1 1 calc R . . D 2
C652 C 0.7241(4) 0.57843(17) 0.01937(17) 0.0367(12) Uani 1 1 d . . . D 2
H652 H 0.7665 0.5920 0.0063 0.044 Uiso 1 1 calc R . . D 2
C653 C 0.8519(4) 0.56941(17) 0.10759(19) 0.0412(13) Uani 1 1 d . . . D 2
H653 H 0.8063 0.5603 0.1216 0.049 Uiso 1 1 calc R . . D 2
C654 C 0.9214(5) 0.5460(2) 0.0983(2) 0.0564(17) Uani 1 1 d . . . D 2
H654 H 0.9327 0.5181 0.1051 0.068 Uiso 1 1 calc R . . D 2
C655 C 0.9738(4) 0.5716(2) 0.0764(2) 0.0549(17) Uani 1 1 d . . . D 2
H655 H 1.0251 0.5633 0.0659 0.066 Uiso 1 1 calc R . . D 2
C656 C 0.9359(4) 0.61060(19) 0.07320(19) 0.0425(13) Uani 1 1 d . . . D 2
H656 H 0.9567 0.6337 0.0604 0.051 Uiso 1 1 calc R . . D 2
C657 C 1.0109(4) 0.63529(18) 0.16841(17) 0.0374(12) Uani 1 1 d . . . D 2
H657 H 0.9702 0.6201 0.1810 0.045 Uiso 1 1 calc R . . D 2
C658 C 1.1014(4) 0.62554(19) 0.16964(18) 0.0421(13) Uani 1 1 d . . . D 2
H658 H 1.1331 0.6027 0.1831 0.051 Uiso 1 1 calc R . . D 2
C659 C 1.1378(4) 0.6564(2) 0.14675(18) 0.0449(14) Uani 1 1 d . . . D 2
H659 H 1.1981 0.6574 0.1423 0.054 Uiso 1 1 calc R . . D 2
C660 C 1.0690(4) 0.68488(18) 0.13204(17) 0.0366(12) Uani 1 1 d . . . D 2
H660 H 1.0742 0.7086 0.1162 0.044 Uiso 1 1 calc R . . D 2
C1 C 0.7664(11) 0.6703(4) 0.3938(4) 0.124(4) Uani 1 1 d . U . E 1
C2 C 0.8397(8) 0.6466(5) 0.3792(4) 0.113(4) Uani 1 1 d . U . E 1
C3 C 0.8319(9) 0.6053(5) 0.3908(4) 0.117(4) Uani 1 1 d . U . E 1
C4 C 0.7639(10) 0.5999(4) 0.4129(3) 0.111(3) Uani 1 1 d . U . E 1
C5 C 0.7164(10) 0.6383(5) 0.4161(3) 0.110(3) Uani 1 1 d . U . E 1
C6 C 0.6217(12) 0.6415(4) 0.4150(3) 0.119(4) Uani 1 1 d . U . E 1
C7 C 0.5778(12) 0.6743(4) 0.3976(3) 0.114(3) Uani 1 1 d . U . E 1
C8 C 0.6240(13) 0.7090(3) 0.3727(3) 0.122(4) Uani 1 1 d . U . E 1
C9 C 0.7189(14) 0.7013(4) 0.3758(4) 0.134(4) Uani 1 1 d . U . E 1
C10 C 0.7419(14) 0.7182(4) 0.3355(5) 0.140(4) Uani 1 1 d . U . E 1
C11 C 0.8150(11) 0.6976(4) 0.3229(5) 0.129(4) Uani 1 1 d . U . E 1
C12 C 0.8666(10) 0.6623(6) 0.3365(6) 0.144(4) Uani 1 1 d . U . E 1
C13 C 0.8957(8) 0.6309(6) 0.3157(6) 0.134(4) Uani 1 1 d . U . E 1
C14 C 0.8865(6) 0.5882(5) 0.3239(5) 0.108(3) Uani 1 1 d . U . E 1
C15 C 0.8568(8) 0.5713(5) 0.3605(5) 0.118(4) Uani 1 1 d . U . E 1
C16 C 0.8112(9) 0.5382(5) 0.3602(4) 0.117(4) Uani 1 1 d . U . E 1
C17 C 0.7401(7) 0.5284(3) 0.3846(3) 0.083(2) Uani 1 1 d . U . E 1
C18 C 0.7134(10) 0.5595(4) 0.4086(3) 0.108(3) Uani 1 1 d . U . E 1
C19 C 0.6252(10) 0.5619(4) 0.4110(3) 0.103(3) Uani 1 1 d . U . E 1
C20 C 0.5743(10) 0.6026(3) 0.4136(3) 0.093(3) Uani 1 1 d . U . E 1
C21 C 0.4838(9) 0.5985(4) 0.3917(3) 0.099(3) Uani 1 1 d . U . E 1
C22 C 0.4315(9) 0.6321(5) 0.3699(4) 0.116(3) Uani 1 1 d . U . E 1
C23 C 0.4822(12) 0.6723(4) 0.3748(4) 0.121(4) Uani 1 1 d . U . E 1
C24 C 0.4665(12) 0.7014(4) 0.3396(4) 0.123(4) Uani 1 1 d . U . E 1
C25 C 0.5501(13) 0.7227(3) 0.3401(4) 0.118(4) Uani 1 1 d . U . E 1
C26 C 0.5743(12) 0.7358(3) 0.3003(4) 0.117(4) Uani 1 1 d . U . E 1
C27 C 0.6806(14) 0.7330(3) 0.3029(4) 0.128(4) Uani 1 1 d . U . E 1
C28 C 0.7074(12) 0.7233(3) 0.2624(4) 0.116(4) Uani 1 1 d . U . E 1
C29 C 0.7967(12) 0.7008(4) 0.2725(6) 0.135(4) Uani 1 1 d . U . E 1
C30 C 0.8238(12) 0.6725(5) 0.2487(5) 0.141(4) Uani 1 1 d . U . E 1
C31 C 0.8734(10) 0.6365(6) 0.2673(6) 0.137(4) Uani 1 1 d . U . E 1
C32 C 0.8580(8) 0.5973(6) 0.2522(5) 0.126(4) Uani 1 1 d . U . E 1
C33 C 0.8662(7) 0.5669(5) 0.2862(5) 0.111(3) Uani 1 1 d . U . E 1
C34 C 0.8122(8) 0.5283(4) 0.2827(4) 0.101(3) Uani 1 1 d . U . E 1
C35 C 0.7887(7) 0.5148(3) 0.3200(4) 0.092(3) Uani 1 1 d . U . E 1
C36 C 0.7099(8) 0.4908(3) 0.3212(3) 0.086(3) Uani 1 1 d . U . E 1
C37 C 0.6790(7) 0.4981(3) 0.3601(3) 0.082(2) Uani 1 1 d . U . E 1
C38 C 0.5823(7) 0.5003(3) 0.3601(3) 0.078(2) Uani 1 1 d . U . E 1
C39 C 0.5591(8) 0.5332(3) 0.3872(3) 0.081(2) Uani 1 1 d . U . E 1
C40 C 0.4726(8) 0.5554(4) 0.3750(3) 0.095(3) Uani 1 1 d . U . E 1
C41 C 0.4105(8) 0.5481(5) 0.3350(4) 0.112(3) Uani 1 1 d . U . E 1
C42 C 0.3560(7) 0.5826(5) 0.3149(5) 0.122(4) Uani 1 1 d . U . E 1
C43 C 0.3691(9) 0.6247(6) 0.3313(5) 0.127(4) Uani 1 1 d . U . E 1
C44 C 0.3515(9) 0.6534(5) 0.2990(5) 0.129(4) Uani 1 1 d . U . E 1
C45 C 0.4064(10) 0.6940(4) 0.3016(5) 0.120(4) Uani 1 1 d . U . E 1
C46 C 0.4238(12) 0.7068(4) 0.2616(4) 0.132(4) Uani 1 1 d . U . E 1
C47 C 0.5125(13) 0.7279(3) 0.2634(4) 0.124(4) Uani 1 1 d . U . E 1
C48 C 0.5392(13) 0.7173(3) 0.2245(4) 0.119(4) Uani 1 1 d . U . E 1
C49 C 0.6382(12) 0.7158(3) 0.2260(4) 0.115(4) Uani 1 1 d . U . E 1
C50 C 0.6630(11) 0.6859(3) 0.1968(3) 0.108(3) Uani 1 1 d . U . E 1
C51 C 0.7564(11) 0.6649(4) 0.2093(4) 0.122(4) Uani 1 1 d . U . E 1
C52 C 0.7448(10) 0.6224(4) 0.1919(4) 0.106(3) Uani 1 1 d . U . E 1
C53 C 0.7926(10) 0.5867(5) 0.2133(4) 0.116(3) Uani 1 1 d . U . E 1
C54 C 0.7475(10) 0.5493(4) 0.2100(4) 0.108(3) Uani 1 1 d . U . E 1
C55 C 0.7576(9) 0.5191(3) 0.2451(4) 0.100(3) Uani 1 1 d . U . E 1
C56 C 0.6719(8) 0.4973(3) 0.2434(3) 0.086(3) Uani 1 1 d . U . E 1
C57 C 0.6449(8) 0.4833(2) 0.2823(3) 0.078(2) Uani 1 1 d . U . E 1
C58 C 0.5486(8) 0.4843(3) 0.2817(3) 0.082(2) Uani 1 1 d . U . E 1
C59 C 0.5165(8) 0.4945(3) 0.3213(3) 0.080(2) Uani 1 1 d . U . E 1
C60 C 0.4362(7) 0.5166(4) 0.3111(4) 0.096(3) Uani 1 1 d . U . E 1
C61 C 0.4085(7) 0.5226(3) 0.2609(4) 0.101(3) Uani 1 1 d . U . E 1
C62 C 0.3622(9) 0.5556(5) 0.2426(6) 0.135(4) Uani 1 1 d . U . E 1
C63 C 0.3304(7) 0.5868(6) 0.2664(6) 0.138(4) Uani 1 1 d . U . E 1
C64 C 0.3252(8) 0.6337(5) 0.2567(5) 0.124(4) Uani 1 1 d . U . E 1
C65 C 0.3595(10) 0.6499(5) 0.2165(5) 0.140(5) Uani 1 1 d . U . E 1
C66 C 0.4025(13) 0.6843(5) 0.2232(5) 0.153(5) Uani 1 1 d . U . E 1
C67 C 0.4792(10) 0.6892(3) 0.1976(3) 0.104(3) Uani 1 1 d . U . E 1
C68 C 0.5122(11) 0.6607(4) 0.1736(3) 0.116(4) Uani 1 1 d . U . E 1
C69 C 0.6056(12) 0.6570(4) 0.1733(3) 0.119(4) Uani 1 1 d . U . E 1
C70 C 0.6498(10) 0.6172(3) 0.1697(3) 0.090(3) Uani 1 1 d . U . E 1
C71 C 0.6022(10) 0.5789(4) 0.1683(3) 0.097(3) Uani 1 1 d . U . E 1
C72 C 0.6488(10) 0.5458(3) 0.1867(3) 0.100(3) Uani 1 1 d . U . E 1
C73 C 0.6062(10) 0.5117(3) 0.2095(3) 0.103(3) Uani 1 1 d . U . E 1
C74 C 0.5124(10) 0.5167(3) 0.2093(3) 0.101(3) Uani 1 1 d . U . E 1
C75 C 0.4852(9) 0.5008(3) 0.2474(3) 0.099(3) Uani 1 1 d . U . E 1
C76 C 0.3781(8) 0.5720(5) 0.2029(3) 0.113(4) Uani 1 1 d . U . E 1
C77 C 0.3797(9) 0.6160(4) 0.1885(4) 0.111(4) Uani 1 1 d . U . E 1
C78 C 0.4581(10) 0.6200(4) 0.1679(3) 0.109(3) Uani 1 1 d . U . E 1
C79 C 0.5051(9) 0.5814(4) 0.1674(2) 0.097(3) Uani 1 1 d . U . E 1
C80 C 0.4569(9) 0.5499(4) 0.1887(3) 0.106(3) Uani 1 1 d . U . E 1
C101 C 0.1340(11) 0.5251(6) 0.2754(5) 0.084(3) Uani 0.573(9) 1 d D U P F 2
H101 H 0.1169 0.5334 0.2472 0.101 Uiso 0.573(9) 1 calc R . P F 2
C102 C 0.1678(13) 0.4867(6) 0.2858(5) 0.070(4) Uani 0.573(9) 1 d D U P F 2
H102 H 0.1656 0.4666 0.2649 0.084 Uiso 0.573(9) 1 calc R . P F 2
C103 C 0.2071(9) 0.4768(4) 0.3290(5) 0.062(3) Uani 0.573(9) 1 d D U P F 2
H103 H 0.2324 0.4506 0.3361 0.074 Uiso 0.573(9) 1 calc R . P F 2
C104 C 0.2070(12) 0.5045(6) 0.3581(5) 0.066(4) Uani 0.573(9) 1 d D U P F 2
H104 H 0.2309 0.4980 0.3863 0.079 Uiso 0.573(9) 1 calc R . P F 2
C105 C 0.1700(9) 0.5454(5) 0.3468(5) 0.069(3) Uani 0.573(9) 1 d D U P F 2
H105 H 0.1786 0.5665 0.3670 0.083 Uiso 0.573(9) 1 calc R . P F 2
C106 C 0.125(2) 0.5528(7) 0.3093(8) 0.079(5) Uani 0.573(9) 1 d D U P F 2
C107 C 0.1081(10) 0.5990(6) 0.2892(6) 0.093(5) Uani 0.573(9) 1 d . U P F 2
H10A H 0.0731 0.6151 0.3054 0.140 Uiso 0.573(9) 1 calc GR . P F 2
H10B H 0.0744 0.5970 0.2604 0.140 Uiso 0.573(9) 1 calc GR . P F 2
H10C H 0.1666 0.6123 0.2897 0.140 Uiso 0.573(9) 1 calc GR . P F 2
C201 C 0.3207(5) 0.4737(2) 0.1436(2) 0.0488(15) Uani 1 1 d . . . G 2
H201 H 0.3559 0.4504 0.1537 0.059 Uiso 1 1 calc R . . G 2
C202 C 0.2434(5) 0.4833(2) 0.1599(2) 0.0590(17) Uani 1 1 d . . . G 2
H202 H 0.2265 0.4660 0.1802 0.071 Uiso 1 1 calc R . . G 2
C203 C 0.1911(5) 0.5183(2) 0.1464(2) 0.0605(18) Uani 1 1 d . . . G 2
H203 H 0.1397 0.5249 0.1576 0.073 Uiso 1 1 calc R . . G 2
C204 C 0.2159(5) 0.5429(2) 0.1163(2) 0.0522(15) Uani 1 1 d . . . G 2
H204 H 0.1810 0.5665 0.1070 0.063 Uiso 1 1 calc R . . G 2
C205 C 0.2920(4) 0.53375(19) 0.09922(19) 0.0457(14) Uani 1 1 d . . . G 2
H205 H 0.3076 0.5511 0.0787 0.055 Uiso 1 1 calc R . . G 2
C206 C 0.3465(4) 0.4979(2) 0.11277(19) 0.0462(14) Uani 1 1 d . . . G 2
C207 C 0.4303(5) 0.4887(2) 0.0952(2) 0.0542(16) Uani 1 1 d . . . G 2
H20A H 0.4203 0.4636 0.0786 0.081 Uiso 1 1 calc GR . . G 2
H20B H 0.4828 0.4850 0.1180 0.081 Uiso 1 1 calc GR . . G 2
H20C H 0.4417 0.5114 0.0776 0.081 Uiso 1 1 calc GR . . G 2
C301 C 0.9683(8) 0.4622(4) 0.3647(7) 0.142(5) Uani 1 1 d . U . H 2
H301 H 1.0075 0.4852 0.3685 0.171 Uiso 1 1 calc R . . H 2
C302 C 0.9493(8) 0.4416(4) 0.3255(6) 0.138(5) Uani 1 1 d . U . H 2
H302 H 0.9772 0.4510 0.3038 0.165 Uiso 1 1 calc R . . H 2
C303 C 0.8934(8) 0.4096(5) 0.3186(7) 0.147(5) Uani 1 1 d . U . H 2
H303 H 0.8829 0.3961 0.2925 0.176 Uiso 1 1 calc R . . H 2
C304 C 0.8519(9) 0.3965(5) 0.3489(7) 0.143(5) Uani 1 1 d . U . H 2
H304 H 0.8109 0.3743 0.3429 0.172 Uiso 1 1 calc R . . H 2
C305 C 0.8657(9) 0.4138(5) 0.3889(7) 0.145(5) Uani 1 1 d . U . H 2
H305 H 0.8344 0.4029 0.4087 0.174 Uiso 1 1 calc R . . H 2
C306 C 0.9258(10) 0.4475(5) 0.4004(7) 0.146(5) Uani 1 1 d D U . H 2
C307 C 0.9448(15) 0.4719(8) 0.4443(7) 0.257(12) Uani 1 1 d D U . H 2
H30A H 0.9757 0.4977 0.4413 0.386 Uiso 1 1 calc GR . . H 2
H30B H 0.9832 0.4552 0.4657 0.386 Uiso 1 1 calc GR . . H 2
H30C H 0.8871 0.4775 0.4525 0.386 Uiso 1 1 calc GR . . H 2
C701 C 0.136(3) 0.5538(9) 0.2998(9) 0.070(5) Uani 0.427(9) 1 d D U P F -1
H701 H 0.1524 0.5804 0.3099 0.084 Uiso 0.427(9) 1 calc R . P F -1
C702 C 0.0808(13) 0.5464(7) 0.2569(7) 0.085(4) Uani 0.427(9) 1 d D U P F -1
H702 H 0.0434 0.5670 0.2418 0.102 Uiso 0.427(9) 1 calc R . P F -1
C703 C 0.0884(15) 0.5063(8) 0.2402(7) 0.092(5) Uani 0.427(9) 1 d D U P F -1
H703 H 0.0601 0.5007 0.2123 0.110 Uiso 0.427(9) 1 calc R . P F -1
C704 C 0.1362(16) 0.4762(7) 0.2643(7) 0.083(5) Uani 0.427(9) 1 d D U P F -1
H704 H 0.1437 0.4505 0.2521 0.100 Uiso 0.427(9) 1 calc R . P F -1
C705 C 0.1733(18) 0.4823(7) 0.3055(8) 0.074(4) Uani 0.427(9) 1 d D U P F -1
H705 H 0.2079 0.4610 0.3206 0.089 Uiso 0.427(9) 1 calc R . P F -1
C706 C 0.1630(12) 0.5168(7) 0.3254(6) 0.071(3) Uani 0.427(9) 1 d D U P F -1
C707 C 0.199(2) 0.5204(9) 0.3716(9) 0.080(6) Uani 0.427(9) 1 d . U P F -1
H70A H 0.1674 0.5423 0.3829 0.120 Uiso 0.427(9) 1 calc GR . P F -1
H70B H 0.2643 0.5265 0.3768 0.120 Uiso 0.427(9) 1 calc GR . P F -1
H70C H 0.1898 0.4945 0.3851 0.120 Uiso 0.427(9) 1 calc GR . P F -1

loop_
_atom_site_aniso_label
_atom_site_aniso_U_11
_atom_site_aniso_U_22
_atom_site_aniso_U_33
_atom_site_aniso_U_23
_atom_site_aniso_U_13
_atom_site_aniso_U_12
Dy1 0.0519(6) 0.0644(6) 0.0856(8) -0.0115(4) 0.0328(5) -0.0238(4)
Dy2 0.0553(6) 0.0528(5) 0.0421(5) -0.0026(3) -0.0204(4) 0.0137(4)
Dy3 0.0464(6) 0.0366(5) 0.0309(5) 0.0134(4) 0.0124(4) 0.0134(4)
C81 0.097(7) 0.141(8) 0.125(7) -0.083(6) -0.034(6) 0.043(6)
C82 0.169(9) 0.150(9) 0.121(8) -0.026(8) -0.001(8) 0.053(8)
Dy4 0.138(5) 0.326(8) 0.229(7) -0.014(7) 0.009(5) 0.037(5)
Dy5 0.0773(18) 0.150(3) 0.086(2) 0.0271(18) 0.0450(16) -0.0167(18)
Dy6 0.212(6) 0.167(6) 0.197(6) 0.067(5) 0.141(5) 0.065(5)
Dy7 0.152(5) 0.084(3) 0.147(5) -0.026(3) 0.034(4) 0.004(3)
Dy8 0.171(10) 0.158(8) 0.076(5) 0.035(5) -0.002(5) 0.017(7)
Dy9 0.0436(10) 0.112(2) 0.0627(15) -0.0073(13) -0.0091(9) -0.0250(13)
Dy10 0.040(2) 0.105(4) 0.144(6) -0.026(4) -0.037(3) -0.001(2)
Dy11 0.081(7) 0.152(9) 0.121(8) -0.028(7) -0.012(7) 0.009(7)
Dy12 0.248(8) 0.102(4) 0.205(8) 0.099(5) -0.023(7) -0.045(5)
Dy13 0.122(2) 0.071(2) 0.0547(18) 0.0287(17) -0.0261(16) -0.0142(17)
Dy14 0.175(5) 0.179(7) 0.060(3) -0.010(3) -0.043(3) 0.015(5)
N501 0.032(2) 0.045(3) 0.034(2) -0.006(2) 0.0000(19) 0.001(2)
N502 0.025(2) 0.047(3) 0.038(2) -0.011(2) 0.0009(18) 0.0016(19)
N503 0.020(2) 0.053(3) 0.033(2) -0.008(2) -0.0048(17) 0.0040(19)
N504 0.025(2) 0.046(3) 0.033(2) -0.004(2) -0.0049(18) 0.0045(19)
N505 0.029(2) 0.056(3) 0.026(2) 0.003(2) 0.0005(18) 0.001(2)
N506 0.027(2) 0.060(3) 0.035(2) 0.003(2) 0.0022(19) -0.001(2)
N507 0.020(2) 0.066(3) 0.034(2) 0.001(2) 0.0005(18) 0.005(2)
N508 0.018(2) 0.057(3) 0.036(2) -0.004(2) -0.0002(18) 0.0071(19)
N509 0.029(2) 0.047(3) 0.041(3) -0.002(2) -0.008(2) 0.007(2)
N510 0.034(2) 0.043(3) 0.033(2) -0.003(2) -0.0013(19) 0.005(2)
C501 0.023(2) 0.049(3) 0.023(2) -0.009(2) -0.0022(19) 0.009(2)
C502 0.022(2) 0.056(3) 0.021(2) -0.009(2) 0.0008(19) 0.005(2)
C503 0.023(2) 0.048(3) 0.027(2) -0.004(2) 0.004(2) 0.007(2)
C504 0.027(3) 0.048(3) 0.028(3) -0.010(2) 0.003(2) 0.008(2)
C505 0.024(2) 0.044(3) 0.025(2) -0.009(2) -0.0008(19) 0.003(2)
C506 0.026(3) 0.045(3) 0.029(3) -0.013(2) -0.003(2) 0.001(2)
C507 0.020(2) 0.046(3) 0.032(3) -0.014(2) -0.001(2) 0.001(2)
C508 0.026(3) 0.048(3) 0.029(3) -0.011(2) -0.002(2) 0.005(2)
C509 0.023(2) 0.052(3) 0.024(2) -0.010(2) -0.0043(19) 0.004(2)
C510 0.029(3) 0.047(3) 0.024(2) -0.005(2) -0.001(2) 0.007(2)
C511 0.027(3) 0.053(3) 0.024(2) -0.007(2) -0.001(2) 0.004(2)
C512 0.028(3) 0.052(3) 0.022(2) -0.003(2) 0.003(2) 0.005(2)
C513 0.023(2) 0.056(3) 0.028(3) -0.004(2) 0.005(2) 0.002(2)
C514 0.024(2) 0.061(4) 0.024(2) -0.005(2) 0.004(2) 0.005(2)
C515 0.022(2) 0.053(3) 0.027(2) -0.005(2) 0.002(2) 0.005(2)
C516 0.022(2) 0.056(3) 0.032(3) -0.008(2) -0.002(2) 0.012(2)
C517 0.024(2) 0.046(3) 0.030(3) -0.008(2) -0.001(2) 0.008(2)
C518 0.025(3) 0.046(3) 0.031(3) -0.007(2) 0.000(2) 0.008(2)
C519 0.030(3) 0.043(3) 0.027(2) -0.007(2) -0.002(2) 0.005(2)
C520 0.028(3) 0.037(3) 0.033(3) -0.010(2) 0.003(2) -0.001(2)
C521 0.043(3) 0.041(3) 0.043(3) -0.003(3) -0.009(3) 0.003(3)
C522 0.044(3) 0.058(4) 0.049(4) 0.008(3) -0.004(3) -0.006(3)
C523 0.038(3) 0.069(4) 0.051(4) 0.004(3) 0.002(3) -0.008(3)
C524 0.032(3) 0.060(4) 0.036(3) -0.004(3) 0.002(2) -0.003(3)
C525 0.032(3) 0.050(3) 0.042(3) -0.009(3) 0.003(2) -0.004(2)
C526 0.040(3) 0.061(4) 0.051(4) -0.016(3) 0.002(3) -0.013(3)
C527 0.028(3) 0.078(5) 0.059(4) -0.017(3) 0.008(3) -0.005(3)
C528 0.030(3) 0.065(4) 0.043(3) -0.013(3) 0.006(2) 0.000(3)
C529 0.026(3) 0.065(4) 0.034(3) -0.010(3) -0.002(2) -0.001(3)
C530 0.021(3) 0.086(5) 0.037(3) -0.006(3) -0.005(2) 0.005(3)
C531 0.027(3) 0.081(5) 0.046(3) -0.001(3) 0.000(2) 0.018(3)
C532 0.029(3) 0.056(4) 0.038(3) -0.006(3) 0.002(2) 0.009(3)
C533 0.028(3) 0.057(4) 0.037(3) -0.001(3) -0.005(2) 0.004(2)
C534 0.030(3) 0.062(4) 0.045(3) 0.009(3) -0.006(2) 0.005(3)
C535 0.034(3) 0.048(4) 0.069(4) 0.004(3) -0.002(3) 0.006(3)
C536 0.033(3) 0.046(3) 0.049(3) -0.010(3) 0.000(2) 0.003(2)
C537 0.039(3) 0.069(4) 0.030(3) 0.003(3) 0.004(2) 0.001(3)
C538 0.048(4) 0.077(5) 0.037(3) 0.016(3) 0.000(3) -0.005(3)
C539 0.044(3) 0.057(4) 0.053(4) 0.012(3) 0.004(3) -0.006(3)
C540 0.042(3) 0.048(3) 0.033(3) 0.001(3) 0.001(2) -0.001(3)
C541 0.037(3) 0.087(5) 0.036(3) 0.006(3) 0.001(3) -0.012(3)
C542 0.044(4) 0.082(5) 0.053(4) 0.020(4) -0.005(3) -0.015(3)
C543 0.043(3) 0.055(4) 0.063(4) 0.000(3) -0.001(3) -0.009(3)
C544 0.038(3) 0.063(4) 0.044(3) -0.010(3) -0.001(3) 0.003(3)
C545 0.028(3) 0.126(7) 0.039(3) -0.001(4) 0.008(3) -0.002(4)
C546 0.032(3) 0.157(9) 0.053(4) 0.010(5) 0.005(3) -0.012(4)
C547 0.028(3) 0.108(6) 0.062(4) -0.006(4) -0.007(3) -0.012(4)
C548 0.030(3) 0.068(4) 0.036(3) -0.005(3) -0.001(2) 0.001(3)
C549 0.029(3) 0.078(5) 0.044(3) -0.014(3) 0.001(2) 0.011(3)
C550 0.021(3) 0.090(5) 0.051(4) -0.012(3) -0.003(3) 0.012(3)
C551 0.028(3) 0.069(4) 0.043(3) 0.000(3) -0.011(2) 0.004(3)
C552 0.027(3) 0.058(4) 0.034(3) 0.001(3) -0.003(2) 0.004(2)
C553 0.034(3) 0.053(4) 0.079(5) 0.001(3) -0.003(3) 0.009(3)
C554 0.040(4) 0.054(4) 0.107(7) 0.026(4) -0.028(4) -0.004(3)
C555 0.054(4) 0.057(4) 0.059(4) 0.013(3) -0.028(4) -0.015(3)
C556 0.050(3) 0.050(3) 0.034(3) -0.004(3) -0.014(3) -0.008(3)
C557 0.037(3) 0.042(3) 0.039(3) -0.007(2) -0.002(2) 0.006(2)
C558 0.052(4) 0.041(3) 0.046(3) -0.005(3) -0.012(3) 0.001(3)
C559 0.048(4) 0.057(4) 0.035(3) 0.002(3) -0.002(3) -0.009(3)
C560 0.039(3) 0.058(4) 0.031(3) -0.008(3) 0.001(2) -0.001(3)
N601 0.021(2) 0.048(3) 0.032(2) -0.008(2) -0.0017(17) 0.0013(19)
N602 0.024(2) 0.036(2) 0.029(2) -0.0031(18) 0.0000(17) -0.0036(17)
N603 0.030(2) 0.029(2) 0.027(2) -0.0009(17) 0.0014(17) 0.0004(17)
N604 0.024(2) 0.034(2) 0.030(2) -0.0034(18) -0.0012(17) 0.0065(17)
N605 0.022(2) 0.037(2) 0.029(2) 0.0028(18) 0.0006(16) 0.0037(17)
N606 0.021(2) 0.040(2) 0.025(2) 0.0023(18) -0.0021(16) -0.0025(17)
N607 0.026(2) 0.033(2) 0.024(2) -0.0004(17) -0.0005(16) -0.0038(17)
N608 0.031(2) 0.030(2) 0.031(2) -0.0058(18) 0.0019(18) 0.0020(17)
N609 0.027(2) 0.035(2) 0.034(2) -0.0025(18) 0.0007(18) 0.0050(18)
N610 0.021(2) 0.046(3) 0.032(2) 0.0013(19) 0.0036(17) 0.0051(18)
C601 0.038(3) 0.028(3) 0.028(2) 0.002(2) 0.009(2) 0.001(2)
C602 0.022(2) 0.038(3) 0.030(2) 0.012(2) 0.0032(19) 0.003(2)
C603 0.040(3) 0.035(3) 0.020(2) -0.002(2) 0.002(2) -0.007(2)
C604 0.026(2) 0.044(3) 0.031(3) 0.009(2) 0.008(2) 0.004(2)
C605 0.030(3) 0.037(3) 0.025(2) 0.004(2) 0.001(2) -0.008(2)
C606 0.025(2) 0.045(3) 0.035(3) 0.006(2) 0.006(2) 0.000(2)
C607 0.031(3) 0.041(3) 0.027(2) -0.003(2) 0.000(2) -0.008(2)
C608 0.042(3) 0.032(3) 0.029(3) -0.001(2) 0.005(2) -0.005(2)
C609 0.033(3) 0.033(3) 0.031(3) 0.002(2) 0.005(2) 0.001(2)
C610 0.031(3) 0.036(3) 0.031(3) 0.003(2) 0.005(2) 0.006(2)
C611 0.027(3) 0.037(3) 0.031(3) 0.007(2) 0.004(2) 0.006(2)
C612 0.030(3) 0.035(3) 0.026(2) 0.003(2) -0.002(2) -0.002(2)
C613 0.026(2) 0.038(3) 0.024(2) 0.004(2) -0.0022(19) -0.005(2)
C614 0.033(3) 0.038(3) 0.021(2) 0.002(2) -0.001(2) -0.010(2)
C615 0.033(3) 0.037(3) 0.027(2) 0.002(2) 0.002(2) 0.001(2)
C616 0.034(3) 0.033(3) 0.032(3) 0.001(2) 0.008(2) 0.000(2)
C617 0.036(3) 0.035(3) 0.029(3) 0.001(2) 0.010(2) 0.005(2)
C618 0.031(3) 0.039(3) 0.031(3) 0.001(2) 0.005(2) 0.001(2)
C619 0.024(2) 0.041(3) 0.034(3) 0.003(2) 0.003(2) 0.001(2)
C620 0.026(3) 0.047(3) 0.027(2) 0.002(2) 0.000(2) -0.007(2)
C621 0.044(3) 0.072(4) 0.031(3) -0.011(3) -0.006(2) 0.021(3)
C622 0.016(3) 0.123(7) 0.044(3) -0.038(4) -0.007(2) 0.003(3)
C623 0.039(3) 0.085(5) 0.044(4) -0.013(4) 0.003(3) -0.019(3)
C624 0.039(3) 0.063(4) 0.040(3) -0.014(3) 0.013(3) -0.019(3)
C625 0.027(3) 0.041(3) 0.030(3) -0.003(2) -0.001(2) 0.005(2)
C626 0.032(3) 0.053(4) 0.041(3) -0.011(3) -0.007(2) -0.001(3)
C627 0.035(3) 0.047(4) 0.064(4) -0.016(3) -0.004(3) -0.007(3)
C628 0.034(3) 0.034(3) 0.049(3) -0.003(2) 0.003(2) -0.004(2)
C629 0.030(3) 0.036(3) 0.031(3) 0.001(2) -0.001(2) -0.001(2)
C630 0.045(3) 0.042(3) 0.029(3) -0.005(2) 0.000(2) -0.002(2)
C631 0.046(3) 0.035(3) 0.043(3) -0.008(2) -0.001(3) 0.006(2)
C632 0.039(3) 0.037(3) 0.030(3) 0.002(2) -0.003(2) 0.003(2)
C633 0.030(3) 0.049(3) 0.028(3) -0.002(2) 0.002(2) 0.001(2)
C634 0.034(3) 0.059(4) 0.053(4) -0.026(3) 0.013(3) -0.004(3)
C635 0.039(3) 0.043(3) 0.068(4) -0.015(3) -0.003(3) 0.013(3)
C636 0.036(3) 0.038(3) 0.047(3) 0.000(3) -0.007(2) 0.007(2)
C637 0.030(3) 0.044(3) 0.031(3) -0.003(2) 0.006(2) 0.001(2)
C638 0.025(3) 0.059(4) 0.040(3) -0.003(3) 0.006(2) 0.006(2)
C639 0.027(3) 0.058(4) 0.045(3) 0.001(3) -0.005(2) 0.008(3)
C640 0.029(3) 0.043(3) 0.029(3) 0.001(2) 0.000(2) 0.001(2)
C641 0.026(3) 0.045(3) 0.032(3) 0.000(2) 0.001(2) -0.001(2)
C642 0.021(2) 0.054(3) 0.044(3) -0.003(3) 0.004(2) -0.009(2)
C643 0.025(3) 0.050(3) 0.037(3) -0.002(2) -0.009(2) -0.004(2)
C644 0.031(3) 0.037(3) 0.028(3) 0.001(2) -0.003(2) -0.003(2)
C645 0.028(3) 0.040(3) 0.036(3) 0.000(2) 0.003(2) -0.009(2)
C646 0.037(3) 0.041(3) 0.039(3) -0.002(2) 0.000(2) -0.009(2)
C647 0.048(3) 0.036(3) 0.030(3) -0.002(2) 0.003(2) -0.002(2)
C648 0.033(3) 0.039(3) 0.027(3) 0.001(2) 0.002(2) 0.000(2)
C649 0.034(3) 0.035(3) 0.038(3) 0.004(2) 0.005(2) 0.000(2)
C650 0.050(3) 0.034(3) 0.047(3) -0.003(3) 0.001(3) -0.005(3)
C651 0.052(4) 0.041(3) 0.045(3) -0.012(3) 0.003(3) 0.003(3)
C652 0.038(3) 0.038(3) 0.033(3) -0.005(2) 0.005(2) 0.001(2)
C653 0.038(3) 0.035(3) 0.045(3) 0.004(2) -0.006(2) 0.002(2)
C654 0.052(4) 0.040(3) 0.071(4) -0.002(3) -0.003(3) 0.009(3)
C655 0.039(3) 0.059(4) 0.062(4) -0.015(3) 0.001(3) 0.017(3)
C656 0.033(3) 0.049(3) 0.042(3) -0.008(3) 0.000(2) 0.008(2)
C657 0.030(3) 0.044(3) 0.036(3) 0.004(2) 0.003(2) 0.001(2)
C658 0.037(3) 0.048(3) 0.038(3) 0.003(3) 0.000(2) 0.013(3)
C659 0.020(3) 0.069(4) 0.042(3) -0.004(3) -0.002(2) 0.008(3)
C660 0.027(3) 0.045(3) 0.038(3) 0.000(2) 0.006(2) -0.002(2)
C1 0.160(9) 0.093(7) 0.087(6) -0.041(6) -0.052(6) -0.027(7)
C2 0.086(6) 0.134(8) 0.098(7) -0.006(7) -0.029(6) -0.043(6)
C3 0.102(7) 0.139(8) 0.081(6) -0.005(6) -0.049(6) -0.004(7)
C4 0.132(8) 0.126(8) 0.052(5) -0.002(5) -0.033(5) -0.016(7)
C5 0.146(8) 0.142(8) 0.032(4) -0.028(5) -0.002(5) -0.037(7)
C6 0.195(10) 0.125(8) 0.038(4) -0.016(5) 0.025(6) 0.006(8)
C7 0.212(10) 0.088(6) 0.044(4) -0.020(4) 0.036(6) 0.046(7)
C8 0.224(11) 0.058(5) 0.070(5) -0.038(5) -0.001(7) 0.022(7)
C9 0.213(11) 0.074(6) 0.091(7) -0.036(6) -0.026(8) -0.031(8)
C10 0.223(11) 0.066(6) 0.114(8) -0.027(6) -0.001(8) -0.071(7)
C11 0.125(8) 0.082(7) 0.161(9) -0.014(7) -0.012(8) -0.071(6)
C12 0.080(7) 0.144(9) 0.193(10) -0.026(9) -0.006(7) -0.060(7)
C13 0.066(6) 0.147(9) 0.180(10) -0.021(9) 0.003(7) -0.033(7)
C14 0.043(4) 0.144(8) 0.133(8) 0.016(7) 0.008(5) 0.005(5)
C15 0.063(6) 0.134(8) 0.139(8) 0.033(7) -0.019(6) 0.029(6)
C16 0.080(6) 0.122(8) 0.131(8) 0.042(7) -0.023(6) 0.035(6)
C17 0.078(5) 0.092(6) 0.066(5) 0.026(4) -0.012(4) 0.024(5)
C18 0.129(8) 0.127(8) 0.055(5) 0.028(5) -0.009(5) 0.022(7)
C19 0.134(8) 0.130(7) 0.047(4) 0.039(5) 0.024(5) 0.003(7)
C20 0.162(8) 0.091(6) 0.036(4) 0.002(4) 0.045(5) -0.013(6)
C21 0.128(7) 0.113(7) 0.076(5) 0.019(5) 0.068(5) 0.022(6)
C22 0.123(7) 0.156(8) 0.094(6) 0.013(7) 0.081(6) 0.055(7)
C23 0.194(10) 0.103(7) 0.090(6) 0.000(6) 0.087(7) 0.063(7)
C24 0.180(10) 0.096(7) 0.105(7) -0.011(6) 0.057(7) 0.076(7)
C25 0.228(11) 0.046(5) 0.092(6) -0.019(5) 0.056(7) 0.025(6)
C26 0.236(11) 0.031(4) 0.083(6) -0.011(4) 0.033(7) 0.009(6)
C27 0.247(11) 0.040(5) 0.097(7) -0.010(5) 0.031(8) -0.052(7)
C28 0.221(10) 0.049(5) 0.085(6) 0.002(4) 0.049(7) -0.056(6)
C29 0.170(9) 0.084(7) 0.167(9) -0.004(7) 0.071(8) -0.076(7)
C30 0.160(9) 0.130(8) 0.155(9) -0.004(8) 0.079(8) -0.095(7)
C31 0.096(7) 0.154(9) 0.172(10) 0.027(9) 0.051(7) -0.049(7)
C32 0.061(5) 0.175(10) 0.157(9) 0.001(8) 0.059(6) -0.012(6)
C33 0.047(5) 0.157(9) 0.137(8) 0.005(7) 0.035(5) 0.018(5)
C34 0.086(6) 0.112(7) 0.109(7) 0.000(6) 0.029(5) 0.049(5)
C35 0.084(6) 0.089(6) 0.101(6) 0.016(5) 0.013(5) 0.045(5)
C36 0.109(6) 0.059(5) 0.092(6) 0.025(4) 0.025(5) 0.036(5)
C37 0.106(6) 0.068(5) 0.071(5) 0.017(4) 0.019(5) 0.014(5)
C38 0.095(6) 0.056(4) 0.084(5) 0.032(4) 0.023(5) -0.004(4)
C39 0.114(6) 0.078(5) 0.057(4) 0.026(4) 0.029(4) -0.013(5)
C40 0.103(6) 0.115(7) 0.086(6) 0.025(5) 0.065(5) -0.018(5)
C41 0.083(6) 0.143(8) 0.125(8) 0.025(7) 0.052(6) -0.038(6)
C42 0.043(4) 0.178(9) 0.152(9) 0.046(8) 0.038(5) -0.005(6)
C43 0.080(6) 0.186(10) 0.132(8) 0.007(8) 0.065(6) 0.043(7)
C44 0.086(6) 0.159(9) 0.150(9) 0.016(8) 0.042(6) 0.082(6)
C45 0.129(8) 0.112(7) 0.120(7) 0.000(7) 0.025(7) 0.086(6)
C46 0.177(9) 0.094(7) 0.104(7) 0.002(6) -0.018(8) 0.098(7)
C47 0.221(11) 0.057(5) 0.090(6) 0.015(5) 0.023(8) 0.062(6)
C48 0.223(10) 0.056(5) 0.075(6) 0.025(4) 0.025(7) 0.040(7)
C49 0.212(10) 0.051(5) 0.086(6) 0.031(5) 0.042(7) -0.024(6)
C50 0.209(10) 0.071(5) 0.055(5) 0.017(4) 0.050(6) -0.047(6)
C51 0.166(9) 0.123(8) 0.100(7) 0.003(6) 0.083(7) -0.064(7)
C52 0.155(8) 0.102(7) 0.087(6) 0.004(5) 0.087(6) -0.014(6)
C53 0.128(8) 0.135(8) 0.113(7) 0.009(7) 0.091(6) 0.018(7)
C54 0.152(8) 0.095(6) 0.100(6) 0.009(5) 0.083(6) 0.035(6)
C55 0.120(7) 0.086(6) 0.104(6) 0.002(5) 0.047(6) 0.040(6)
C56 0.130(7) 0.058(5) 0.078(5) -0.008(4) 0.039(5) 0.022(5)
C57 0.118(7) 0.038(4) 0.076(5) 0.009(3) 0.016(5) 0.015(4)
C58 0.114(6) 0.050(4) 0.077(5) 0.000(4) 0.011(5) -0.016(4)
C59 0.107(6) 0.058(4) 0.077(5) 0.013(4) 0.023(5) -0.033(4)
C60 0.079(6) 0.090(6) 0.128(7) 0.010(6) 0.038(5) -0.045(5)
C61 0.065(5) 0.073(5) 0.152(8) 0.013(6) -0.012(6) -0.035(4)
C62 0.071(6) 0.139(9) 0.170(10) -0.008(8) -0.032(7) -0.031(6)
C63 0.037(4) 0.181(10) 0.194(10) -0.014(9) 0.019(6) -0.009(6)
C64 0.064(5) 0.151(9) 0.144(9) 0.012(8) -0.010(6) 0.042(6)
C65 0.104(7) 0.137(9) 0.138(8) -0.004(8) -0.072(7) 0.055(7)
C66 0.173(10) 0.119(8) 0.130(8) 0.013(7) -0.054(8) 0.093(8)
C67 0.161(9) 0.077(6) 0.067(5) 0.035(5) 0.008(6) 0.055(6)
C68 0.173(9) 0.116(7) 0.049(5) 0.043(5) -0.002(6) 0.029(7)
C69 0.182(10) 0.123(8) 0.051(5) 0.038(5) 0.025(6) -0.001(8)
C70 0.167(8) 0.069(5) 0.045(4) 0.000(4) 0.050(5) -0.018(6)
C71 0.153(8) 0.102(6) 0.039(4) -0.014(4) 0.025(5) 0.000(6)
C72 0.176(9) 0.072(5) 0.058(5) -0.015(4) 0.040(5) 0.021(6)
C73 0.162(9) 0.070(5) 0.073(5) -0.030(5) 0.013(6) 0.008(6)
C74 0.139(8) 0.079(6) 0.074(5) -0.030(5) 0.000(6) -0.044(6)
C75 0.127(7) 0.062(5) 0.092(6) -0.002(5) -0.014(6) -0.048(5)
C76 0.088(6) 0.157(9) 0.071(6) -0.010(6) -0.034(5) -0.052(6)
C77 0.109(7) 0.117(7) 0.080(6) 0.003(6) -0.046(6) 0.010(6)
C78 0.149(9) 0.114(7) 0.042(4) 0.010(5) -0.035(5) 0.002(7)
C79 0.127(7) 0.120(7) 0.033(4) -0.007(4) -0.012(4) -0.030(6)
C80 0.130(8) 0.094(6) 0.065(5) -0.024(5) -0.051(5) -0.023(6)
C101 0.066(6) 0.100(7) 0.078(7) 0.015(6) -0.003(6) 0.002(6)
C102 0.061(7) 0.086(7) 0.058(8) 0.003(7) 0.003(7) 0.002(6)
C103 0.049(6) 0.073(7) 0.061(7) 0.001(6) 0.007(5) 0.007(5)
C104 0.053(6) 0.075(8) 0.072(8) -0.001(7) 0.018(6) 0.008(6)
C105 0.046(6) 0.081(8) 0.084(8) -0.011(7) 0.021(6) 0.002(6)
C106 0.056(8) 0.093(7) 0.087(9) 0.018(7) 0.014(8) 0.011(6)
C107 0.047(7) 0.141(13) 0.088(10) 0.024(10) 0.006(7) 0.011(8)
C201 0.054(4) 0.041(3) 0.049(3) 0.001(3) 0.005(3) 0.002(3)
C202 0.061(4) 0.052(4) 0.066(4) -0.001(3) 0.016(3) -0.006(3)
C203 0.041(4) 0.068(5) 0.071(5) -0.009(4) 0.008(3) -0.002(3)
C204 0.047(4) 0.054(4) 0.052(4) -0.003(3) 0.000(3) 0.003(3)
C205 0.046(3) 0.043(3) 0.044(3) -0.003(3) -0.001(3) -0.005(3)
C206 0.040(3) 0.052(4) 0.044(3) -0.010(3) 0.003(3) -0.007(3)
C207 0.050(4) 0.059(4) 0.050(4) -0.005(3) 0.003(3) 0.002(3)
C301 0.061(6) 0.089(7) 0.249(15) 0.014(9) -0.035(8) 0.036(6)
C302 0.061(6) 0.095(8) 0.244(14) 0.015(9) 0.002(8) 0.023(6)
C303 0.060(6) 0.108(8) 0.263(14) -0.009(9) 0.011(8) 0.005(6)
C304 0.057(6) 0.099(8) 0.266(15) -0.010(9) 0.013(8) 0.010(6)
C305 0.076(7) 0.102(8) 0.240(14) 0.007(9) -0.009(9) 0.048(6)
C306 0.083(7) 0.109(9) 0.218(13) -0.017(9) -0.036(8) 0.049(7)
C307 0.164(17) 0.29(3) 0.29(3) -0.02(2) -0.024(18) 0.101(18)
C701 0.051(8) 0.094(8) 0.071(9) 0.014(7) 0.027(7) 0.008(7)
C702 0.050(7) 0.107(9) 0.101(9) 0.036(8) 0.024(7) 0.019(7)
C703 0.070(9) 0.120(10) 0.085(9) 0.008(9) 0.017(8) -0.012(8)
C704 0.067(9) 0.099(9) 0.080(10) 0.005(9) 0.008(8) -0.013(8)
C705 0.059(7) 0.084(8) 0.079(10) 0.003(8) 0.013(8) 0.000(7)
C706 0.051(6) 0.087(7) 0.076(7) 0.010(6) 0.017(6) 0.001(6)
C707 0.070(12) 0.092(15) 0.081(14) 0.007(12) 0.023(11) -0.013(12)

loop_
_atom_type_symbol
_atom_type_description
_atom_type_scat_dispersion_real
_atom_type_scat_dispersion_imag
_atom_type_scat_source
C C 0.0033 0.0016 'International Tables Vol C Tables 4.2.6.8 and 6.1.1.4'
H H 0.0000 0.0000 'International Tables Vol C Tables 4.2.6.8 and 6.1.1.4'
Dy Dy -0.1892 4.4098 'International Tables Vol C Tables 4.2.6.8 and 6.1.1.4'
N N 0.0061 0.0033 'International Tables Vol C Tables 4.2.6.8 and 6.1.1.4'

loop_
_geom_angle_atom_site_label_1
_geom_angle_atom_site_label_2
_geom_angle_atom_site_label_3
_geom_angle
_geom_angle_site_symmetry_1
_geom_angle_site_symmetry_3
_geom_angle_publ_flag
Dy3 Dy1 Dy2 60.12(3) . . ?
C81 Dy1 Dy2 43.2(2) . . ?
C81 Dy1 Dy3 56.7(4) . . ?
C82 Dy1 Dy2 67.1(5) . . ?
C82 Dy1 Dy3 50.2(5) . . ?
C82 Dy1 C81 27.0(5) . . ?
Dy3 Dy2 Dy1 59.54(3) . . ?
C81 Dy2 Dy1 47.4(3) . . ?
C81 Dy2 Dy3 57.2(4) . . ?
Dy1 Dy3 Dy2 60.34(3) . . ?
C81 Dy3 Dy1 46.3(3) . . ?
C81 Dy3 Dy2 42.5(2) . . ?
C82 Dy3 Dy1 41.3(4) . . ?
C82 Dy3 Dy2 64.4(4) . . ?
C82 Dy3 C81 23.1(4) . . ?
Dy1 C81 Dy3 77.0(3) . . ?
Dy2 C81 Dy1 89.4(4) . . ?
Dy2 C81 Dy3 80.3(4) . . ?
C82 C81 Dy1 62.9(12) . . ?
C82 C81 Dy2 137.7(11) . . ?
C82 C81 Dy3 63.4(12) . . ?
Dy1 C82 Dy3 88.4(5) . . ?
C81 C82 Dy1 90.1(14) . . ?
C81 C82 Dy3 93.4(13) . . ?
Dy5 Dy4 Dy7 57.1(3) . . ?
Dy5 Dy4 Dy8 24.8(3) . . ?
Dy5 Dy4 Dy10 58.5(2) . . ?
Dy5 Dy4 Dy11 66.5(4) . . ?
Dy5 Dy4 Dy12 87.2(4) . . ?
Dy5 Dy4 Dy13 110.4(4) . . ?
Dy6 Dy4 Dy5 34.1(3) . . ?
Dy6 Dy4 Dy7 30.4(3) . . ?
Dy6 Dy4 Dy8 43.3(4) . . ?
Dy6 Dy4 Dy10 66.5(3) . . ?
Dy6 Dy4 Dy11 77.5(5) . . ?
Dy6 Dy4 Dy12 68.0(5) . . ?
Dy6 Dy4 Dy13 93.7(5) . . ?
Dy7 Dy4 Dy8 51.0(3) . . ?
Dy7 Dy4 Dy10 54.4(2) . . ?
Dy7 Dy4 Dy11 64.8(4) . . ?
Dy7 Dy4 Dy12 37.9(3) . . ?
Dy8 Dy4 Dy10 33.8(3) . . ?
Dy8 Dy4 Dy11 42.0(4) . . ?
Dy11 Dy4 Dy10 11.2(3) . . ?
Dy12 Dy4 Dy8 69.4(4) . . ?
Dy12 Dy4 Dy10 47.9(3) . . ?
Dy12 Dy4 Dy11 52.2(4) . . ?
Dy13 Dy4 Dy7 63.5(3) . . ?
Dy13 Dy4 Dy8 88.9(4) . . ?
Dy13 Dy4 Dy10 59.0(2) . . ?
Dy13 Dy4 Dy11 57.5(4) . . ?
Dy13 Dy4 Dy12 25.8(3) . . ?
Dy14 Dy4 Dy5 118.7(4) . . ?
Dy14 Dy4 Dy6 116.9(6) . . ?
Dy14 Dy4 Dy7 88.9(5) . . ?
Dy14 Dy4 Dy8 93.9(4) . . ?
Dy14 Dy4 Dy10 60.2(3) . . ?
Dy14 Dy4 Dy11 52.5(4) . . ?
Dy14 Dy4 Dy12 52.0(5) . . ?
Dy14 Dy4 Dy13 29.9(4) . . ?
Dy4 Dy5 Dy7 76.3(4) . . ?
Dy4 Dy5 Dy9 94.2(3) . . ?
Dy4 Dy5 Dy10 91.2(3) . . ?
Dy4 Dy5 Dy11 81.6(4) . . ?
Dy4 Dy5 Dy12 55.1(4) . . ?
Dy4 Dy5 Dy13 36.0(3) . . ?
Dy4 Dy5 Dy14 28.6(3) . . ?
Dy6 Dy5 Dy4 64.3(6) . . ?
Dy6 Dy5 Dy7 29.5(5) . . ?
Dy6 Dy5 Dy8 109.0(7) . . ?
Dy6 Dy5 Dy9 84.4(4) . . ?
Dy6 Dy5 Dy10 94.2(4) . . ?
Dy6 Dy5 Dy11 97.8(5) . . ?
Dy6 Dy5 Dy12 46.4(4) . . ?
Dy6 Dy5 Dy13 54.8(4) . . ?
Dy6 Dy5 Dy14 70.6(5) . . ?
Dy7 Dy5 Dy9 55.54(19) . . ?
Dy7 Dy5 Dy10 66.4(2) . . ?
Dy7 Dy5 Dy11 72.8(4) . . ?
Dy7 Dy5 Dy12 30.7(3) . . ?
Dy7 Dy5 Dy13 49.2(2) . . ?
Dy7 Dy5 Dy14 67.4(3) . . ?
Dy8 Dy5 Dy4 124.9(5) . . ?
Dy8 Dy5 Dy7 80.1(5) . . ?
Dy8 Dy5 Dy9 33.5(4) . . ?
Dy8 Dy5 Dy10 33.8(4) . . ?
Dy8 Dy5 Dy11 43.8(5) . . ?
Dy8 Dy5 Dy12 80.4(5) . . ?
Dy8 Dy5 Dy13 92.9(4) . . ?
Dy8 Dy5 Dy14 96.3(4) . . ?
Dy9 Dy5 Dy10 12.71(13) . . ?
Dy9 Dy5 Dy11 24.6(4) . . ?
Dy9 Dy5 Dy13 59.86(8) . . ?
Dy10 Dy5 Dy11 13.0(3) . . ?
Dy10 Dy5 Dy13 60.25(14) . . ?
Dy12 Dy5 Dy9 47.3(2) . . ?
Dy12 Dy5 Dy10 52.5(2) . . ?
Dy12 Dy5 Dy11 52.5(4) . . ?
Dy12 Dy5 Dy13 20.7(2) . . ?
Dy13 Dy5 Dy11 54.9(3) . . ?
Dy14 Dy5 Dy9 66.55(16) . . ?
Dy14 Dy5 Dy10 62.6(2) . . ?
Dy14 Dy5 Dy11 53.2(3) . . ?
Dy14 Dy5 Dy12 37.9(3) . . ?
Dy14 Dy5 Dy13 18.25(18) . . ?
Dy4 Dy6 Dy8 103.7(5) . . ?
Dy4 Dy6 Dy9 95.2(3) . . ?
Dy4 Dy6 Dy10 86.2(4) . . ?
Dy4 Dy6 Dy11 74.5(5) . . ?
Dy4 Dy6 Dy12 71.9(5) . . ?
Dy4 Dy6 Dy13 47.3(4) . . ?
Dy4 Dy6 Dy14 31.1(4) . . ?
Dy5 Dy6 Dy4 81.6(7) . . ?
Dy5 Dy6 Dy7 127.8(7) . . ?
Dy5 Dy6 Dy8 43.1(5) . . ?
Dy5 Dy6 Dy9 76.5(4) . . ?
Dy5 Dy6 Dy10 67.8(3) . . ?
Dy5 Dy6 Dy11 65.0(4) . . ?
Dy5 Dy6 Dy12 115.4(4) . . ?
Dy5 Dy6 Dy13 106.6(5) . . ?
Dy5 Dy6 Dy14 89.0(5) . . ?
Dy7 Dy6 Dy4 109.8(6) . . ?
Dy7 Dy6 Dy8 85.3(6) . . ?
Dy7 Dy6 Dy9 52.3(3) . . ?
Dy7 Dy6 Dy10 62.7(4) . . ?
Dy7 Dy6 Dy11 69.5(5) . . ?
Dy7 Dy6 Dy12 38.5(4) . . ?
Dy7 Dy6 Dy13 62.6(4) . . ?
Dy7 Dy6 Dy14 81.3(4) . . ?
Dy8 Dy6 Dy9 38.5(4) . . ?
Dy8 Dy6 Dy10 35.1(4) . . ?
Dy8 Dy6 Dy11 40.8(4) . . ?
Dy8 Dy6 Dy12 87.7(5) . . ?
Dy8 Dy6 Dy13 95.2(4) . . ?
Dy8 Dy6 Dy14 89.3(4) . . ?
Dy9 Dy6 Dy10 11.64(11) . . ?
Dy9 Dy6 Dy11 22.6(4) . . ?
Dy10 Dy6 Dy11 11.8(3) . . ?
Dy12 Dy6 Dy9 49.9(3) . . ?
Dy12 Dy6 Dy10 53.0(3) . . ?
Dy12 Dy6 Dy11 51.6(4) . . ?
Dy12 Dy6 Dy13 24.6(3) . . ?
Dy12 Dy6 Dy14 42.9(4) . . ?
Dy13 Dy6 Dy9 63.62(14) . . ?
Dy13 Dy6 Dy10 61.43(18) . . ?
Dy13 Dy6 Dy11 54.4(3) . . ?
Dy13 Dy6 Dy14 20.3(2) . . ?
Dy14 Dy6 Dy9 67.52(19) . . ?
Dy14 Dy6 Dy10 61.1(2) . . ?
Dy14 Dy6 Dy11 50.8(3) . . ?
Dy4 Dy7 Dy9 94.8(2) . . ?
Dy4 Dy7 Dy10 83.5(3) . . ?
Dy4 Dy7 Dy11 72.4(4) . . ?
Dy4 Dy7 Dy14 33.9(3) . . ?
Dy5 Dy7 Dy4 46.6(3) . . ?
Dy5 Dy7 Dy8 38.9(4) . . ?
Dy5 Dy7 Dy9 81.5(2) . . ?
Dy5 Dy7 Dy10 72.8(2) . . ?
Dy5 Dy7 Dy11 68.9(4) . . ?
Dy5 Dy7 Dy13 87.8(2) . . ?
Dy5 Dy7 Dy14 70.5(3) . . ?
Dy6 Dy7 Dy4 39.8(5) . . ?
Dy6 Dy7 Dy5 22.8(3) . . ?
Dy6 Dy7 Dy8 61.3(5) . . ?
Dy6 Dy7 Dy9 103.7(4) . . ?
Dy6 Dy7 Dy10 94.2(4) . . ?
Dy6 Dy7 Dy11 88.3(5) . . ?
Dy6 Dy7 Dy12 110.6(6) . . ?
Dy6 Dy7 Dy13 87.5(5) . . ?
Dy6 Dy7 Dy14 72.1(5) . . ?
Dy8 Dy7 Dy4 75.9(4) . . ?
Dy8 Dy7 Dy9 47.3(4) . . ?
Dy8 Dy7 Dy10 42.6(4) . . ?
Dy8 Dy7 Dy11 45.7(4) . . ?
Dy8 Dy7 Dy14 81.6(3) . . ?
Dy9 Dy7 Dy10 11.42(11) . . ?
Dy9 Dy7 Dy11 22.8(4) . . ?
Dy9 Dy7 Dy14 74.3(2) . . ?
Dy10 Dy7 Dy11 12.1(3) . . ?
Dy12 Dy7 Dy4 71.4(5) . . ?
Dy12 Dy7 Dy5 106.7(4) . . ?
Dy12 Dy7 Dy8 101.6(5) . . ?
Dy12 Dy7 Dy9 67.2(4) . . ?
Dy12 Dy7 Dy10 64.3(4) . . ?
Dy12 Dy7 Dy11 56.9(5) . . ?
Dy12 Dy7 Dy13 23.9(4) . . ?
Dy12 Dy7 Dy14 38.5(4) . . ?
Dy13 Dy7 Dy4 47.8(3) . . ?
Dy13 Dy7 Dy8 96.1(3) . . ?
Dy13 Dy7 Dy9 77.56(19) . . ?
Dy13 Dy7 Dy10 70.5(2) . . ?
Dy13 Dy7 Dy11 59.6(3) . . ?
Dy13 Dy7 Dy14 17.4(2) . . ?
Dy14 Dy7 Dy10 64.8(3) . . ?
Dy14 Dy7 Dy11 52.8(4) . . ?
Dy4 Dy8 Dy12 47.5(3) . . ?
Dy4 Dy8 Dy13 33.6(2) . . ?
Dy4 Dy8 Dy14 27.7(2) . . ?
Dy5 Dy8 Dy4 30.3(3) . . ?
Dy5 Dy8 Dy6 27.8(3) . . ?
Dy5 Dy8 Dy7 61.0(4) . . ?
Dy5 Dy8 Dy9 121.7(5) . . ?
Dy5 Dy8 Dy10 121.5(5) . . ?
Dy5 Dy8 Dy11 109.5(6) . . ?
Dy5 Dy8 Dy12 71.0(4) . . ?
Dy5 Dy8 Dy13 61.6(3) . . ?
Dy5 Dy8 Dy14 58.1(3) . . ?
Dy6 Dy8 Dy4 33.0(3) . . ?
Dy6 Dy8 Dy7 33.4(3) . . ?
Dy6 Dy8 Dy11 103.2(5) . . ?
Dy6 Dy8 Dy12 50.1(3) . . ?
Dy6 Dy8 Dy13 48.4(2) . . ?
Dy6 Dy8 Dy14 53.6(3) . . ?
Dy7 Dy8 Dy4 53.0(3) . . ?
Dy7 Dy8 Dy12 30.0(3) . . ?
Dy7 Dy8 Dy13 41.6(2) . . ?
Dy7 Dy8 Dy14 55.8(3) . . ?
Dy9 Dy8 Dy4 94.0(3) . . ?
Dy9 Dy8 Dy6 100.5(5) . . ?
Dy9 Dy8 Dy7 71.1(4) . . ?
Dy9 Dy8 Dy10 19.6(2) . . ?
Dy9 Dy8 Dy11 34.8(6) . . ?
Dy9 Dy8 Dy12 51.3(3) . . ?
Dy9 Dy8 Dy13 60.7(2) . . ?
Dy9 Dy8 Dy14 68.5(3) . . ?
Dy10 Dy8 Dy4 91.2(4) . . ?
Dy10 Dy8 Dy6 108.2(4) . . ?
Dy10 Dy8 Dy7 84.4(5) . . ?
Dy10 Dy8 Dy11 17.0(4) . . ?
Dy10 Dy8 Dy12 58.6(3) . . ?
Dy10 Dy8 Dy13 61.4(2) . . ?
Dy10 Dy8 Dy14 63.6(3) . . ?
Dy11 Dy8 Dy4 79.6(5) . . ?
Dy11 Dy8 Dy7 87.3(6) . . ?
Dy11 Dy8 Dy12 58.0(5) . . ?
Dy11 Dy8 Dy13 54.8(4) . . ?
Dy11 Dy8 Dy14 52.3(4) . . ?
Dy12 Dy8 Dy13 17.8(2) . . ?
Dy12 Dy8 Dy14 33.6(3) . . ?
Dy14 Dy8 Dy13 15.94(16) . . ?
Dy5 Dy9 Dy6 19.13(13) . . ?
Dy5 Dy9 Dy13 60.54(9) . . ?
Dy5 Dy9 Dy14 55.28(15) . . ?
Dy6 Dy9 Dy14 51.3(2) . . ?
Dy7 Dy9 Dy5 42.91(16) . . ?
Dy7 Dy9 Dy6 24.0(2) . . ?
Dy7 Dy9 Dy13 48.15(17) . . ?
Dy7 Dy9 Dy14 57.68(19) . . ?
Dy8 Dy9 Dy5 24.8(3) . . ?
Dy8 Dy9 Dy6 41.0(3) . . ?
Dy8 Dy9 Dy7 61.6(4) . . ?
Dy8 Dy9 Dy12 89.1(4) . . ?
Dy8 Dy9 Dy13 85.0(3) . . ?
Dy8 Dy9 Dy14 77.5(3) . . ?
Dy10 Dy9 Dy5 85.4(6) . . ?
Dy10 Dy9 Dy6 100.1(5) . . ?
Dy10 Dy9 Dy7 120.6(5) . . ?
Dy10 Dy9 Dy8 82.3(8) . . ?
Dy10 Dy9 Dy11 17.6(8) . . ?
Dy10 Dy9 Dy12 104.8(6) . . ?
Dy10 Dy9 Dy13 86.1(5) . . ?
Dy10 Dy9 Dy14 70.2(5) . . ?
Dy11 Dy9 Dy5 82.2(7) . . ?
Dy11 Dy9 Dy6 92.8(7) . . ?
Dy11 Dy9 Dy7 109.3(7) . . ?
Dy11 Dy9 Dy8 86.7(8) . . ?
Dy11 Dy9 Dy12 87.9(7) . . ?
Dy11 Dy9 Dy13 69.4(7) . . ?
Dy11 Dy9 Dy14 54.4(7) . . ?
Dy12 Dy9 Dy5 64.6(2) . . ?
Dy12 Dy9 Dy6 48.9(3) . . ?
Dy12 Dy9 Dy7 37.1(3) . . ?
Dy12 Dy9 Dy13 18.7(3) . . ?
Dy12 Dy9 Dy14 35.4(3) . . ?
Dy13 Dy9 Dy6 50.24(16) . . ?
Dy13 Dy9 Dy14 16.95(17) . . ?
Dy5 Dy10 Dy4 30.29(18) . . ?
Dy5 Dy10 Dy6 18.05(13) . . ?
Dy5 Dy10 Dy13 60.00(11) . . ?
Dy5 Dy10 Dy14 56.82(16) . . ?
Dy6 Dy10 Dy4 27.3(2) . . ?
Dy7 Dy10 Dy4 42.1(2) . . ?
Dy7 Dy10 Dy5 40.78(17) . . ?
Dy7 Dy10 Dy6 23.19(19) . . ?
Dy7 Dy10 Dy13 45.42(16) . . ?
Dy7 Dy10 Dy14 56.7(2) . . ?
Dy8 Dy10 Dy4 55.0(3) . . ?
Dy8 Dy10 Dy5 24.7(3) . . ?
Dy8 Dy10 Dy6 36.7(3) . . ?
Dy8 Dy10 Dy7 53.0(4) . . ?
Dy8 Dy10 Dy12 81.7(4) . . ?
Dy8 Dy10 Dy13 83.9(3) . . ?
Dy8 Dy10 Dy14 81.5(3) . . ?
Dy9 Dy10 Dy4 89.9(5) . . ?
Dy9 Dy10 Dy5 81.9(6) . . ?
Dy9 Dy10 Dy6 68.3(6) . . ?
Dy9 Dy10 Dy7 47.9(5) . . ?
Dy9 Dy10 Dy8 78.1(9) . . ?
Dy9 Dy10 Dy11 145.6(17) . . ?
Dy9 Dy10 Dy12 61.0(5) . . ?
Dy9 Dy10 Dy13 81.3(5) . . ?
Dy9 Dy10 Dy14 98.1(5) . . ?
Dy11 Dy10 Dy4 68.5(13) . . ?
Dy11 Dy10 Dy5 90.4(14) . . ?
Dy11 Dy10 Dy6 95.5(13) . . ?
Dy11 Dy10 Dy7 107.5(13) . . ?
Dy11 Dy10 Dy8 107.5(15) . . ?
Dy11 Dy10 Dy12 85.8(13) . . ?
Dy11 Dy10 Dy13 66.1(13) . . ?
Dy11 Dy10 Dy14 51.2(12) . . ?
Dy12 Dy10 Dy4 42.7(3) . . ?
Dy12 Dy10 Dy5 61.8(2) . . ?
Dy12 Dy10 Dy6 45.4(3) . . ?
Dy12 Dy10 Dy7 32.2(3) . . ?
Dy12 Dy10 Dy13 20.3(2) . . ?
Dy12 Dy10 Dy14 37.7(3) . . ?
Dy13 Dy10 Dy4 32.5(2) . . ?
Dy13 Dy10 Dy6 48.29(16) . . ?
Dy13 Dy10 Dy14 17.84(18) . . ?
Dy14 Dy10 Dy4 26.5(2) . . ?
Dy14 Dy10 Dy6 51.1(2) . . ?
Dy4 Dy11 Dy6 27.9(2) . . ?
Dy5 Dy11 Dy4 31.9(2) . . ?
Dy5 Dy11 Dy6 17.17(14) . . ?
Dy5 Dy11 Dy7 38.4(2) . . ?
Dy7 Dy11 Dy4 42.9(3) . . ?
Dy7 Dy11 Dy6 22.2(2) . . ?
Dy8 Dy11 Dy4 58.4(5) . . ?
Dy8 Dy11 Dy5 26.7(3) . . ?
Dy8 Dy11 Dy6 36.0(3) . . ?
Dy8 Dy11 Dy7 47.0(4) . . ?
Dy8 Dy11 Dy12 75.6(5) . . ?
Dy8 Dy11 Dy13 83.9(5) . . ?
Dy8 Dy11 Dy14 85.8(5) . . ?
Dy9 Dy11 Dy4 90.4(7) . . ?
Dy9 Dy11 Dy5 73.2(7) . . ?
Dy9 Dy11 Dy6 64.7(6) . . ?
Dy9 Dy11 Dy7 48.0(5) . . ?
Dy9 Dy11 Dy8 58.4(7) . . ?
Dy9 Dy11 Dy12 62.9(7) . . ?
Dy9 Dy11 Dy13 85.0(7) . . ?
Dy9 Dy11 Dy14 102.5(8) . . ?
Dy10 Dy11 Dy4 100.3(14) . . ?
Dy10 Dy11 Dy5 76.6(13) . . ?
Dy10 Dy11 Dy6 72.7(13) . . ?
Dy10 Dy11 Dy7 60.4(12) . . ?
Dy10 Dy11 Dy8 55.6(13) . . ?
Dy10 Dy11 Dy9 16.8(9) . . ?
Dy10 Dy11 Dy12 79.1(14) . . ?
Dy10 Dy11 Dy13 100.9(14) . . ?
Dy10 Dy11 Dy14 117.1(14) . . ?
Dy12 Dy11 Dy4 45.3(4) . . ?
Dy12 Dy11 Dy5 60.2(4) . . ?
Dy12 Dy11 Dy6 43.4(3) . . ?
Dy12 Dy11 Dy7 29.2(3) . . ?
Dy12 Dy11 Dy13 22.3(3) . . ?
Dy12 Dy11 Dy14 41.3(4) . . ?
Dy13 Dy11 Dy4 34.6(3) . . ?
Dy13 Dy11 Dy5 61.2(3) . . ?
Dy13 Dy11 Dy6 48.0(3) . . ?
Dy13 Dy11 Dy7 44.4(3) . . ?
Dy14 Dy11 Dy4 27.8(3) . . ?
Dy14 Dy11 Dy5 59.5(3) . . ?
Dy14 Dy11 Dy6 51.9(3) . . ?
Dy14 Dy11 Dy7 57.2(3) . . ?
Dy14 Dy11 Dy13 19.6(2) . . ?
Dy4 Dy12 Dy5 37.7(3) . . ?
Dy4 Dy12 Dy8 63.1(4) . . ?
Dy4 Dy12 Dy10 89.4(3) . . ?
Dy4 Dy12 Dy11 82.5(5) . . ?
Dy5 Dy12 Dy8 28.6(3) . . ?
Dy6 Dy12 Dy4 40.1(3) . . ?
Dy6 Dy12 Dy5 18.22(17) . . ?
Dy6 Dy12 Dy8 42.2(3) . . ?
Dy6 Dy12 Dy9 81.2(3) . . ?
Dy6 Dy12 Dy10 81.6(3) . . ?
Dy6 Dy12 Dy11 85.0(4) . . ?
Dy7 Dy12 Dy4 70.7(5) . . ?
Dy7 Dy12 Dy5 42.6(3) . . ?
Dy7 Dy12 Dy6 30.9(4) . . ?
Dy7 Dy12 Dy8 48.4(3) . . ?
Dy7 Dy12 Dy9 75.8(4) . . ?
Dy7 Dy12 Dy10 83.5(5) . . ?
Dy7 Dy12 Dy11 93.9(5) . . ?
Dy7 Dy12 Dy14 110.7(5) . . ?
Dy9 Dy12 Dy4 97.9(3) . . ?
Dy9 Dy12 Dy5 68.1(2) . . ?
Dy9 Dy12 Dy8 39.6(3) . . ?
Dy9 Dy12 Dy10 14.21(16) . . ?
Dy9 Dy12 Dy11 29.2(4) . . ?
Dy10 Dy12 Dy5 65.7(2) . . ?
Dy10 Dy12 Dy8 39.8(3) . . ?
Dy10 Dy12 Dy11 15.1(3) . . ?
Dy11 Dy12 Dy5 67.3(4) . . ?
Dy11 Dy12 Dy8 46.4(4) . . ?
Dy13 Dy12 Dy4 50.2(5) . . ?
Dy13 Dy12 Dy5 85.3(4) . . ?
Dy13 Dy12 Dy6 90.3(6) . . ?
Dy13 Dy12 Dy7 120.3(8) . . ?
Dy13 Dy12 Dy8 102.1(5) . . ?
Dy13 Dy12 Dy9 116.0(6) . . ?
Dy13 Dy12 Dy10 101.8(6) . . ?
Dy13 Dy12 Dy11 87.1(7) . . ?
Dy13 Dy12 Dy14 19.4(3) . . ?
Dy14 Dy12 Dy4 41.3(4) . . ?
Dy14 Dy12 Dy5 70.5(3) . . ?
Dy14 Dy12 Dy6 79.8(4) . . ?
Dy14 Dy12 Dy8 83.5(4) . . ?
Dy14 Dy12 Dy9 98.0(4) . . ?
Dy14 Dy12 Dy10 84.1(4) . . ?
Dy14 Dy12 Dy11 70.1(6) . . ?
Dy4 Dy13 Dy5 33.6(2) . . ?
Dy4 Dy13 Dy6 39.0(3) . . ?
Dy4 Dy13 Dy7 68.7(3) . . ?
Dy4 Dy13 Dy8 57.5(3) . . ?
Dy4 Dy13 Dy9 91.6(2) . . ?
Dy4 Dy13 Dy10 88.6(3) . . ?
Dy4 Dy13 Dy11 88.0(4) . . ?
Dy5 Dy13 Dy8 25.5(3) . . ?
Dy5 Dy13 Dy10 59.75(15) . . ?
Dy6 Dy13 Dy5 18.67(16) . . ?
Dy6 Dy13 Dy8 36.4(3) . . ?
Dy6 Dy13 Dy9 66.14(19) . . ?
Dy6 Dy13 Dy10 70.3(2) . . ?
Dy6 Dy13 Dy11 77.6(4) . . ?
Dy7 Dy13 Dy5 42.96(17) . . ?
Dy7 Dy13 Dy6 29.8(3) . . ?
Dy7 Dy13 Dy8 42.3(2) . . ?
Dy7 Dy13 Dy9 54.29(17) . . ?
Dy7 Dy13 Dy10 64.1(3) . . ?
Dy7 Dy13 Dy11 76.0(4) . . ?
Dy9 Dy13 Dy5 59.61(8) . . ?
Dy9 Dy13 Dy8 34.3(3) . . ?
Dy9 Dy13 Dy10 12.66(14) . . ?
Dy10 Dy13 Dy8 34.7(3) . . ?
Dy11 Dy13 Dy5 63.9(3) . . ?
Dy11 Dy13 Dy8 41.2(4) . . ?
Dy11 Dy13 Dy9 25.6(4) . . ?
Dy11 Dy13 Dy10 13.0(3) . . ?
Dy12 Dy13 Dy4 104.0(6) . . ?
Dy12 Dy13 Dy5 74.0(4) . . ?
Dy12 Dy13 Dy6 65.1(6) . . ?
Dy12 Dy13 Dy7 35.8(6) . . ?
Dy12 Dy13 Dy8 60.1(4) . . ?
Dy12 Dy13 Dy9 45.3(5) . . ?
Dy12 Dy13 Dy10 57.9(5) . . ?
Dy12 Dy13 Dy11 70.6(7) . . ?
Dy14 Dy13 Dy4 56.3(5) . . ?
Dy14 Dy13 Dy5 73.3(4) . . ?
Dy14 Dy13 Dy6 89.2(5) . . ?
Dy14 Dy13 Dy7 116.2(4) . . ?
Dy14 Dy13 Dy8 79.7(4) . . ?
Dy14 Dy13 Dy9 95.5(4) . . ?
Dy14 Dy13 Dy10 83.6(4) . . ?
Dy14 Dy13 Dy11 72.5(6) . . ?
Dy14 Dy13 Dy12 138.5(5) . . ?
Dy4 Dy14 Dy5 32.7(3) . . ?
Dy4 Dy14 Dy6 32.0(3) . . ?
Dy4 Dy14 Dy7 57.2(4) . . ?
Dy4 Dy14 Dy8 58.4(4) . . ?
Dy4 Dy14 Dy9 89.8(3) . . ?
Dy4 Dy14 Dy10 93.3(4) . . ?
Dy4 Dy14 Dy11 99.7(5) . . ?
Dy4 Dy14 Dy12 86.8(5) . . ?
Dy5 Dy14 Dy8 25.7(3) . . ?
Dy5 Dy14 Dy9 58.18(10) . . ?
Dy5 Dy14 Dy10 60.60(18) . . ?
Dy6 Dy14 Dy5 20.39(15) . . ?
Dy6 Dy14 Dy7 26.5(2) . . ?
Dy6 Dy14 Dy8 37.0(3) . . ?
Dy6 Dy14 Dy9 61.15(19) . . ?
Dy6 Dy14 Dy10 67.8(3) . . ?
Dy7 Dy14 Dy5 42.12(16) . . ?
Dy7 Dy14 Dy8 42.6(2) . . ?
Dy7 Dy14 Dy9 48.01(16) . . ?
Dy7 Dy14 Dy10 58.5(2) . . ?
Dy9 Dy14 Dy8 34.0(3) . . ?
Dy10 Dy14 Dy8 35.0(3) . . ?
Dy10 Dy14 Dy9 11.76(14) . . ?
Dy11 Dy14 Dy5 67.2(4) . . ?
Dy11 Dy14 Dy6 77.3(4) . . ?
Dy11 Dy14 Dy7 70.0(4) . . ?
Dy11 Dy14 Dy8 41.9(4) . . ?
Dy11 Dy14 Dy9 23.1(4) . . ?
Dy11 Dy14 Dy10 11.6(4) . . ?
Dy12 Dy14 Dy5 71.6(3) . . ?
Dy12 Dy14 Dy6 57.3(4) . . ?
Dy12 Dy14 Dy7 30.8(3) . . ?
Dy12 Dy14 Dy8 62.9(3) . . ?
Dy12 Dy14 Dy9 46.6(3) . . ?
Dy12 Dy14 Dy10 58.1(4) . . ?
Dy12 Dy14 Dy11 68.6(6) . . ?
Dy13 Dy14 Dy4 93.8(6) . . ?
Dy13 Dy14 Dy5 88.4(4) . . ?
Dy13 Dy14 Dy6 70.5(4) . . ?
Dy13 Dy14 Dy7 46.4(3) . . ?
Dy13 Dy14 Dy8 84.3(4) . . ?
Dy13 Dy14 Dy9 67.6(3) . . ?
Dy13 Dy14 Dy10 78.6(4) . . ?
Dy13 Dy14 Dy11 87.9(6) . . ?
Dy13 Dy14 Dy12 22.1(3) . . ?
C521 N501 C520 126.0(5) . . ?
C521 N501 C524 108.8(5) . . ?
C524 N501 C520 125.0(5) . . ?
C525 N502 C507 123.7(5) . . ?
C525 N502 C528 109.1(5) . . ?
C528 N502 C507 126.7(5) . . ?
C529 N503 C508 123.8(5) . . ?
C532 N503 C508 126.7(4) . . ?
C532 N503 C529 109.5(4) . . ?
C533 N504 C510 123.9(5) . . ?
C536 N504 C510 126.6(4) . . ?
C536 N504 C533 109.1(5) . . ?
C537 N505 C511 123.0(5) . . ?
C540 N505 C511 127.9(4) . . ?
C540 N505 C537 108.6(5) . . ?
C541 N506 C513 125.3(5) . . ?
C544 N506 C513 126.0(5) . . ?
C544 N506 C541 108.5(5) . . ?
C545 N507 C514 125.0(5) . . ?
C545 N507 C548 108.5(5) . . ?
C548 N507 C514 126.4(5) . . ?
C549 N508 C516 123.5(5) . . ?
C552 N508 C516 127.7(5) . . ?
C552 N508 C549 108.6(4) . . ?
C553 N509 C517 124.8(5) . . ?
C553 N509 C556 108.6(5) . . ?
C556 N509 C517 126.2(5) . . ?
C557 N510 C519 123.3(5) . . ?
C560 N510 C519 127.6(5) . . ?
C560 N510 C557 109.0(5) . . ?
C505 C501 C502 108.3(4) . . ?
C509 C501 C502 123.8(5) . . ?
C509 C501 C505 124.6(5) . . ?
C501 C502 C503 107.2(5) . . ?
C512 C502 C501 125.3(5) . . ?
C512 C502 C503 124.4(5) . . ?
C504 C503 C502 108.6(4) . . ?
C515 C503 C502 123.8(5) . . ?
C515 C503 C504 125.1(5) . . ?
C505 C504 C503 107.5(5) . . ?
C518 C504 C503 124.8(5) . . ?
C518 C504 C505 124.8(5) . . ?
C504 C505 C501 108.4(5) . . ?
C506 C505 C501 124.8(5) . . ?
C506 C505 C504 124.0(5) . . ?
C505 C506 C507 112.4(5) . . ?
C505 C506 C520 113.5(4) . . ?
C520 C506 C507 133.8(5) . . ?
N502 C507 C506 119.3(5) . . ?
C508 C507 N502 118.5(4) . . ?
C508 C507 C506 122.2(5) . . ?
N503 C508 C509 120.6(5) . . ?
C507 C508 N503 117.3(5) . . ?
C507 C508 C509 122.1(5) . . ?
C501 C509 C508 112.8(5) . . ?
C501 C509 C510 112.6(5) . . ?
C510 C509 C508 134.3(5) . . ?
N504 C510 C509 119.3(5) . . ?
C511 C510 N504 117.5(5) . . ?
C511 C510 C509 123.2(5) . . ?
N505 C511 C512 121.4(5) . . ?
C510 C511 N505 117.2(5) . . ?
C510 C511 C512 121.4(5) . . ?
C502 C512 C511 112.6(5) . . ?
C502 C512 C513 113.5(5) . . ?
C511 C512 C513 133.7(5) . . ?
N506 C513 C512 120.5(5) . . ?
C514 C513 N506 117.5(5) . . ?
C514 C513 C512 122.0(5) . . ?
N507 C514 C515 121.2(5) . . ?
C513 C514 N507 117.1(5) . . ?
C513 C514 C515 121.7(5) . . ?
C503 C515 C514 113.6(5) . . ?
C503 C515 C516 111.9(5) . . ?
C514 C515 C516 134.1(5) . . ?
N508 C516 C515 118.6(5) . . ?
C517 C516 N508 118.6(5) . . ?
C517 C516 C515 122.8(5) . . ?
N509 C517 C518 120.0(5) . . ?
C516 C517 N509 117.8(4) . . ?
C516 C517 C518 122.1(5) . . ?
C504 C518 C517 112.4(5) . . ?
C504 C518 C519 113.0(4) . . ?
C519 C518 C517 134.3(5) . . ?
N510 C519 C518 119.0(4) . . ?
C520 C519 N510 119.0(5) . . ?
C520 C519 C518 122.0(5) . . ?
N501 C520 C506 120.1(4) . . ?
C519 C520 N501 118.0(5) . . ?
C519 C520 C506 121.8(5) . . ?
C522 C521 N501 107.7(6) . . ?
C521 C522 C523 107.8(6) . . ?
C524 C523 C522 107.7(6) . . ?
C523 C524 N501 108.0(6) . . ?
C526 C525 N502 108.3(5) . . ?
C525 C526 C527 107.5(6) . . ?
C528 C527 C526 108.2(6) . . ?
C527 C528 N502 106.9(6) . . ?
C530 C529 N503 107.1(5) . . ?
C529 C530 C531 107.9(5) . . ?
C532 C531 C530 108.5(5) . . ?
C531 C532 N503 107.0(5) . . ?
C534 C533 N504 107.4(5) . . ?
C533 C534 C535 108.2(5) . . ?
C536 C535 C534 108.0(6) . . ?
C535 C536 N504 107.2(5) . . ?
C538 C537 N505 108.0(6) . . ?
C537 C538 C539 108.3(6) . . ?
C540 C539 C538 107.2(6) . . ?
N505 C540 C539 107.9(5) . . ?
C542 C541 N506 108.0(6) . . ?
C541 C542 C543 108.0(6) . . ?
C544 C543 C542 107.7(6) . . ?
C543 C544 N506 107.8(6) . . ?
C546 C545 N507 107.7(6) . . ?
C545 C546 C547 108.8(6) . . ?
C548 C547 C546 108.1(6) . . ?
C547 C548 N507 106.9(6) . . ?
C550 C549 N508 107.1(5) . . ?
C549 C550 C551 108.3(5) . . ?
C552 C551 C550 108.2(5) . . ?
C551 C552 N508 107.8(5) . . ?
N509 C553 C554 105.8(7) . . ?
C555 C554 C553 109.3(6) . . ?
C556 C555 C554 108.1(7) . . ?
C555 C556 N509 108.2(7) . . ?
C558 C557 N510 107.8(6) . . ?
C557 C558 C559 107.9(6) . . ?
C560 C559 C558 107.7(6) . . ?
C559 C560 N510 107.7(5) . . ?
C620 N601 C624 122.7(5) . . ?
C621 N601 C620 129.3(5) . . ?
C621 N601 C624 107.6(5) . . ?
C625 N602 C607 126.9(4) . . ?
C628 N602 C607 124.2(4) . . ?
C628 N602 C625 108.7(4) . . ?
C629 N603 C608 125.4(4) . . ?
C632 N603 C608 126.3(4) . . ?
C632 N603 C629 107.5(4) . . ?
C633 N604 C610 128.3(4) . . ?
C633 N604 C636 108.2(4) . . ?
C636 N604 C610 122.9(4) . . ?
C637 N605 C611 126.3(4) . . ?
C640 N605 C611 124.9(4) . . ?
C640 N605 C637 108.8(4) . . ?
C641 N606 C613 127.2(4) . . ?
C641 N606 C644 108.6(4) . . ?
C644 N606 C613 123.5(4) . . ?
C645 N607 C614 127.0(4) . . ?
C645 N607 C648 109.2(4) . . ?
C648 N607 C614 123.7(4) . . ?
C649 N608 C616 126.8(4) . . ?
C649 N608 C652 108.7(4) . . ?
C652 N608 C616 124.2(4) . . ?
C653 N609 C617 126.2(5) . . ?
C653 N609 C656 109.6(5) . . ?
C656 N609 C617 123.5(5) . . ?
C657 N610 C619 127.7(4) . . ?
C657 N610 C660 108.8(4) . . ?
C660 N610 C619 122.8(5) . . ?
C605 C601 C602 108.5(4) . . ?
C605 C601 C609 124.8(5) . . ?
C609 C601 C602 124.1(5) . . ?
C601 C602 C603 107.8(4) . . ?
C612 C602 C601 125.2(5) . . ?
C612 C602 C603 124.5(5) . . ?
C602 C603 C604 107.4(4) . . ?
C615 C603 C602 125.2(5) . . ?
C615 C603 C604 124.6(5) . . ?
C605 C604 C603 107.9(5) . . ?
C618 C604 C603 123.8(5) . . ?
C618 C604 C605 125.9(5) . . ?
C601 C605 C604 108.4(4) . . ?
C606 C605 C601 125.1(5) . . ?
C606 C605 C604 124.2(5) . . ?
C605 C606 C607 113.1(5) . . ?
C605 C606 C620 112.7(5) . . ?
C607 C606 C620 133.9(5) . . ?
N602 C607 C606 120.7(5) . . ?
N602 C607 C608 117.6(5) . . ?
C608 C607 C606 121.7(4) . . ?
N603 C608 C607 117.6(4) . . ?
N603 C608 C609 120.0(5) . . ?
C607 C608 C609 122.3(5) . . ?
C601 C609 C608 112.4(5) . . ?
C601 C609 C610 113.2(5) . . ?
C610 C609 C608 134.0(5) . . ?
N604 C610 C609 120.9(5) . . ?
N604 C610 C611 117.2(4) . . ?
C609 C610 C611 121.9(5) . . ?
N605 C611 C610 118.4(4) . . ?
N605 C611 C612 119.6(5) . . ?
C610 C611 C612 122.0(4) . . ?
C602 C612 C611 112.9(5) . . ?
C602 C612 C613 113.1(5) . . ?
C611 C612 C613 133.7(5) . . ?
N606 C613 C612 121.5(5) . . ?
N606 C613 C614 117.3(4) . . ?
C614 C613 C612 121.2(4) . . ?
N607 C614 C613 118.0(4) . . ?
N607 C614 C615 119.2(5) . . ?
C613 C614 C615 122.8(4) . . ?
C603 C615 C614 112.0(5) . . ?
C603 C615 C616 113.0(5) . . ?
C614 C615 C616 134.7(5) . . ?
N608 C616 C615 120.4(5) . . ?
C617 C616 N608 117.7(4) . . ?
C617 C616 C615 121.9(5) . . ?
N609 C617 C618 120.0(5) . . ?
C616 C617 N609 117.7(5) . . ?
C616 C617 C618 122.4(5) . . ?
C604 C618 C617 113.9(5) . . ?
C604 C618 C619 112.0(5) . . ?
C617 C618 C619 133.9(5) . . ?
N610 C619 C618 119.9(5) . . ?
N610 C619 C620 118.2(4) . . ?
C620 C619 C618 121.9(5) . . ?
N601 C620 C606 119.3(5) . . ?
N601 C620 C619 118.8(5) . . ?
C619 C620 C606 121.8(4) . . ?
N601 C621 C622 105.6(7) . . ?
C621 C622 C623 110.5(6) . . ?
C624 C623 C622 106.4(6) . . ?
C623 C624 N601 109.9(6) . . ?
C626 C625 N602 107.8(5) . . ?
C625 C626 C627 107.6(5) . . ?
C628 C627 C626 108.8(5) . . ?
C627 C628 N602 107.1(5) . . ?
C630 C629 N603 109.2(5) . . ?
C629 C630 C631 106.7(5) . . ?
C632 C631 C630 107.0(5) . . ?
C631 C632 N603 109.6(5) . . ?
C634 C633 N604 108.3(5) . . ?
C633 C634 C635 107.2(5) . . ?
C636 C635 C634 108.8(5) . . ?
C635 C636 N604 107.6(5) . . ?
C638 C637 N605 107.2(5) . . ?
C637 C638 C639 108.0(5) . . ?
C640 C639 C638 108.3(5) . . ?
C639 C640 N605 107.7(5) . . ?
C642 C641 N606 108.1(5) . . ?
C641 C642 C643 107.7(5) . . ?
C644 C643 C642 108.2(5) . . ?
C643 C644 N606 107.3(5) . . ?
C646 C645 N607 107.4(5) . . ?
C645 C646 C647 108.1(5) . . ?
C648 C647 C646 107.7(5) . . ?
C647 C648 N607 107.6(5) . . ?
C650 C649 N608 108.1(5) . . ?
C649 C650 C651 107.1(5) . . ?
C652 C651 C650 108.3(5) . . ?
C651 C652 N608 107.7(5) . . ?
C654 C653 N609 107.7(6) . . ?
C653 C654 C655 107.8(6) . . ?
C656 C655 C654 108.3(6) . . ?
C655 C656 N609 106.6(6) . . ?
C658 C657 N610 108.5(5) . . ?
C657 C658 C659 107.5(5) . . ?
C660 C659 C658 108.3(5) . . ?
C659 C660 N610 106.9(5) . . ?
C2 C1 C5 105.1(12) . . ?
C9 C1 C2 128.5(16) . . ?
C9 C1 C5 117.6(17) . . ?
C1 C2 C12 116.2(14) . . ?
C3 C2 C1 107.5(13) . . ?
C3 C2 C12 125.7(15) . . ?
C2 C3 C15 117.3(14) . . ?
C4 C3 C2 112.0(15) . . ?
C4 C3 C15 122.3(14) . . ?
C3 C4 C5 110.6(13) . . ?
C3 C4 C18 118.3(14) . . ?
C5 C4 C18 120.9(14) . . ?
C4 C5 C1 104.7(13) . . ?
C6 C5 C1 121.1(14) . . ?
C6 C5 C4 124.3(13) . . ?
C5 C6 C20 114.6(13) . . ?
C7 C6 C5 118.6(15) . . ?
C7 C6 C20 119.8(16) . . ?
C6 C7 C8 123.6(15) . . ?
C6 C7 C23 122.0(15) . . ?
C23 C7 C8 104.2(11) . . ?
C9 C8 C7 111.1(12) . . ?
C9 C8 C25 135.4(14) . . ?
C25 C8 C7 104.1(14) . . ?
C1 C9 C8 127.7(17) . . ?
C1 C9 C10 118.0(19) . . ?
C8 C9 C10 105.7(15) . . ?
C11 C10 C9 113.9(16) . . ?
C27 C10 C9 125.1(19) . . ?
C27 C10 C11 112.3(16) . . ?
C10 C11 C29 106.7(15) . . ?
C12 C11 C10 134.6(17) . . ?
C12 C11 C29 110.1(17) . . ?
C11 C12 C2 108.4(16) . . ?
C13 C12 C2 111.2(17) . . ?
C13 C12 C11 132.3(19) . . ?
C12 C13 C14 126.0(17) . . ?
C12 C13 C31 113.6(17) . . ?
C14 C13 C31 107.1(14) . . ?
C13 C14 C15 125.2(15) . . ?
C33 C14 C13 109.3(14) . . ?
C33 C14 C15 119.1(13) . . ?
C14 C15 C3 113.4(13) . . ?
C16 C15 C3 113.8(15) . . ?
C16 C15 C14 124.2(16) . . ?
C15 C16 C17 128.1(15) . . ?
C15 C16 C35 117.4(15) . . ?
C17 C16 C35 107.7(12) . . ?
C18 C17 C16 117.7(12) . . ?
C18 C17 C37 125.5(11) . . ?
C37 C17 C16 106.6(10) . . ?
C17 C18 C4 119.5(13) . . ?
C19 C18 C4 115.2(13) . . ?
C19 C18 C17 118.3(13) . . ?
C18 C19 C20 123.8(12) . . ?
C18 C19 C39 120.0(12) . . ?
C39 C19 C20 106.9(11) . . ?
C6 C20 C19 120.7(13) . . ?
C21 C20 C6 120.9(12) . . ?
C21 C20 C19 109.1(10) . . ?
C20 C21 C22 123.3(13) . . ?
C20 C21 C40 107.3(10) . . ?
C22 C21 C40 121.2(13) . . ?
C21 C22 C23 113.3(13) . . ?
C43 C22 C21 119.8(15) . . ?
C43 C22 C23 117.8(13) . . ?
C7 C23 C22 120.5(11) . . ?
C7 C23 C24 110.5(14) . . ?
C24 C23 C22 118.7(15) . . ?
C25 C24 C23 107.6(14) . . ?
C45 C24 C23 123.6(16) . . ?
C45 C24 C25 119.9(14) . . ?
C8 C25 C26 116.6(16) . . ?
C24 C25 C8 113.5(12) . . ?
C24 C25 C26 120.0(14) . . ?
C25 C26 C27 111.3(12) . . ?
C47 C26 C25 118.0(16) . . ?
C47 C26 C27 121.4(12) . . ?
C10 C27 C26 125.3(14) . . ?
C10 C27 C28 111.4(18) . . ?
C28 C27 C26 114.7(13) . . ?
C27 C28 C29 107.3(14) . . ?
C49 C28 C27 119.6(16) . . ?
C49 C28 C29 124.0(13) . . ?
C28 C29 C11 102.3(14) . . ?
C30 C29 C11 123.1(18) . . ?
C30 C29 C28 125.2(17) . . ?
C29 C30 C31 120.4(18) . . ?
C29 C30 C51 113.1(19) . . ?
C31 C30 C51 115.3(15) . . ?
C30 C31 C13 120.3(17) . . ?
C32 C31 C13 104.1(15) . . ?
C32 C31 C30 124.5(17) . . ?
C31 C32 C33 111.7(15) . . ?
C31 C32 C53 124.1(16) . . ?
C33 C32 C53 115.5(14) . . ?
C14 C33 C32 107.6(14) . . ?
C14 C33 C34 120.4(12) . . ?
C32 C33 C34 123.4(13) . . ?
C35 C34 C33 115.3(12) . . ?
C55 C34 C33 118.0(12) . . ?
C55 C34 C35 120.3(13) . . ?
C34 C35 C16 123.5(12) . . ?
C34 C35 C36 123.5(11) . . ?
C36 C35 C16 107.1(11) . . ?
C35 C36 C37 110.3(10) . . ?
C35 C36 C57 118.5(9) . . ?
C57 C36 C37 121.0(10) . . ?
C36 C37 C17 108.2(9) . . ?
C38 C37 C17 118.5(9) . . ?
C38 C37 C36 120.2(9) . . ?
C37 C38 C39 113.3(9) . . ?
C59 C38 C37 119.5(9) . . ?
C59 C38 C39 114.8(9) . . ?
C19 C39 C38 124.4(10) . . ?
C19 C39 C40 107.0(10) . . ?
C40 C39 C38 119.9(9) . . ?
C39 C40 C21 109.6(10) . . ?
C41 C40 C21 118.8(12) . . ?
C41 C40 C39 121.9(11) . . ?
C40 C41 C42 118.2(14) . . ?
C60 C41 C40 115.1(13) . . ?
C60 C41 C42 120.3(13) . . ?
C41 C42 C43 122.1(14) . . ?
C41 C42 C63 121.6(15) . . ?
C43 C42 C63 105.9(13) . . ?
C22 C43 C42 119.6(15) . . ?
C44 C43 C22 122.9(17) . . ?
C44 C43 C42 111.0(15) . . ?
C43 C44 C45 121.0(15) . . ?
C43 C44 C64 112.6(15) . . ?
C64 C44 C45 116.8(14) . . ?
C24 C45 C44 115.8(14) . . ?
C24 C45 C46 123.4(16) . . ?
C46 C45 C44 112.9(14) . . ?
C45 C46 C47 114.9(13) . . ?
C66 C46 C45 126.5(18) . . ?
C66 C46 C47 108.0(16) . . ?
C26 C47 C46 123.7(13) . . ?
C26 C47 C48 123.5(17) . . ?
C48 C47 C46 105.1(14) . . ?
C47 C48 C49 115.8(14) . . ?
C67 C48 C47 115.7(16) . . ?
C67 C48 C49 119.7(12) . . ?
C28 C49 C48 125.1(13) . . ?
C28 C49 C50 114.8(15) . . ?
C50 C49 C48 112.8(12) . . ?
C49 C50 C51 117.5(12) . . ?
C69 C50 C49 126.8(15) . . ?
C69 C50 C51 105.7(12) . . ?
C30 C51 C50 125.2(14) . . ?
C30 C51 C52 119.4(16) . . ?
C52 C51 C50 106.5(12) . . ?
C53 C52 C51 123.2(14) . . ?
C70 C52 C51 108.8(12) . . ?
C70 C52 C53 118.1(11) . . ?
C52 C53 C32 113.4(14) . . ?
C54 C53 C32 119.9(14) . . ?
C54 C53 C52 118.6(14) . . ?
C53 C54 C55 123.2(14) . . ?
C53 C54 C72 120.9(12) . . ?
C55 C54 C72 105.6(11) . . ?
C34 C55 C54 119.7(13) . . ?
C34 C55 C56 120.1(11) . . ?
C56 C55 C54 110.0(11) . . ?
C55 C56 C57 120.5(10) . . ?
C73 C56 C55 109.7(10) . . ?
C73 C56 C57 120.6(11) . . ?
C36 C57 C56 116.7(10) . . ?
C58 C57 C36 119.7(9) . . ?
C58 C57 C56 115.5(9) . . ?
C57 C58 C59 119.3(9) . . ?
C75 C58 C57 121.7(10) . . ?
C75 C58 C59 108.4(10) . . ?
C38 C59 C58 120.0(10) . . ?
C60 C59 C38 122.9(10) . . ?
C60 C59 C58 108.8(9) . . ?
C41 C60 C61 116.1(12) . . ?
C59 C60 C41 125.1(12) . . ?
C59 C60 C61 109.7(10) . . ?
C62 C61 C60 123.1(14) . . ?
C62 C61 C75 127.1(14) . . ?
C75 C61 C60 101.0(9) . . ?
C61 C62 C63 121.7(17) . . ?
C61 C62 C76 121.4(17) . . ?
C63 C62 C76 110.9(16) . . ?
C62 C63 C42 117.0(16) . . ?
C62 C63 C64 126.7(16) . . ?
C64 C63 C42 106.6(14) . . ?
C44 C64 C63 103.8(13) . . ?
C44 C64 C65 123.4(14) . . ?
C63 C64 C65 118.7(14) . . ?
C66 C65 C64 112.4(16) . . ?
C66 C65 C77 126(2) . . ?
C77 C65 C64 113.5(15) . . ?
C46 C66 C67 111.2(17) . . ?
C65 C66 C46 127(2) . . ?
C65 C66 C67 113.2(16) . . ?
C48 C67 C66 100.0(12) . . ?
C68 C67 C48 121.6(14) . . ?
C68 C67 C66 128.9(14) . . ?
C67 C68 C69 122.6(15) . . ?
C67 C68 C78 114.1(14) . . ?
C69 C68 C78 114.9(13) . . ?
C50 C69 C68 116.0(15) . . ?
C50 C69 C70 113.7(14) . . ?
C68 C69 C70 122.8(13) . . ?
C52 C70 C69 105.3(10) . . ?
C71 C70 C52 122.8(11) . . ?
C71 C70 C69 122.8(13) . . ?
C70 C71 C79 116.2(11) . . ?
C72 C71 C70 118.2(13) . . ?
C72 C71 C79 118.4(12) . . ?
C54 C72 C73 105.5(10) . . ?
C71 C72 C54 121.3(11) . . ?
C71 C72 C73 124.0(13) . . ?
C56 C73 C72 109.2(12) . . ?
C56 C73 C74 125.4(11) . . ?
C74 C73 C72 115.0(11) . . ?
C73 C74 C75 113.5(11) . . ?
C73 C74 C80 124.6(12) . . ?
C80 C74 C75 115.0(13) . . ?
C58 C75 C61 112.1(10) . . ?
C58 C75 C74 122.8(12) . . ?
C74 C75 C61 116.3(11) . . ?
C62 C76 C77 129.6(14) . . ?
C62 C76 C80 111.9(13) . . ?
C77 C76 C80 106.8(11) . . ?
C65 C77 C76 119.2(14) . . ?
C78 C77 C65 119.5(14) . . ?
C78 C77 C76 107.0(12) . . ?
C77 C78 C68 117.8(12) . . ?
C79 C78 C68 120.3(13) . . ?
C79 C78 C77 111.3(12) . . ?
C71 C79 C80 121.8(11) . . ?
C78 C79 C71 122.6(11) . . ?
C78 C79 C80 107.9(12) . . ?
C74 C80 C76 128.1(12) . . ?
C74 C80 C79 116.1(12) . . ?
C79 C80 C76 107.0(11) . . ?
C102 C101 C106 117.6(14) . . ?
C101 C102 C103 120.2(14) . . ?
C104 C103 C102 119.5(13) . . ?
C103 C104 C105 120.1(14) . . ?
C106 C105 C104 120.3(15) . . ?
C101 C106 C107 107.1(17) . . ?
C105 C106 C101 119.9(17) . . ?
C105 C106 C107 124(2) . . ?
C206 C201 C202 121.4(6) . . ?
C203 C202 C201 120.7(7) . . ?
C204 C203 C202 118.9(7) . . ?
C203 C204 C205 121.4(7) . . ?
C204 C205 C206 120.4(6) . . ?
C201 C206 C205 117.1(6) . . ?
C201 C206 C207 122.5(6) . . ?
C205 C206 C207 120.3(6) . . ?
C302 C301 C306 120.4(15) . . ?
C303 C302 C301 121.7(19) . . ?
C302 C303 C304 120(2) . . ?
C303 C304 C305 124.0(16) . . ?
C304 C305 C306 121.5(19) . . ?
C301 C306 C307 120.3(19) . . ?
C305 C306 C301 112.6(17) . . ?
C305 C306 C307 127(2) . . ?
C706 C701 C702 116.0(19) . . ?
C703 C702 C701 115.7(16) . . ?
C704 C703 C702 120.7(17) . . ?
C705 C704 C703 121.5(18) . . ?
C706 C705 C704 123.2(19) . . ?
C701 C706 C707 121(2) . . ?
C705 C706 C701 117.3(17) . . ?
C705 C706 C707 120(2) . . ?

loop_
_geom_bond_atom_site_label_1
_geom_bond_atom_site_label_2
_geom_bond_distance
_geom_bond_site_symmetry_2
_geom_bond_publ_flag
Dy1 Dy2 3.3887(13) . ?
Dy1 Dy3 3.3614(13) . ?
Dy1 C81 2.495(14) . ?
Dy1 C82 2.221(19) . ?
Dy2 Dy3 3.3810(12) . ?
Dy2 C81 2.318(10) . ?
Dy3 C81 2.884(15) . ?
Dy3 C82 2.584(19) . ?
C81 C82 1.13(2) . ?
Dy4 Dy5 2.004(11) . ?
Dy4 Dy6 1.825(13) . ?
Dy4 Dy7 2.681(11) . ?
Dy4 Dy8 3.254(14) . ?
Dy4 Dy10 3.973(8) . ?
Dy4 Dy11 3.757(18) . ?
Dy4 Dy12 2.692(15) . ?
Dy4 Dy13 2.132(12) . ?
Dy4 Dy14 1.778(13) . ?
Dy5 Dy6 1.134(8) . ?
Dy5 Dy7 2.317(7) . ?
Dy5 Dy8 1.662(16) . ?
Dy5 Dy9 3.366(4) . ?
Dy5 Dy10 3.389(7) . ?
Dy5 Dy11 3.483(17) . ?
Dy5 Dy12 3.277(9) . ?
Dy5 Dy13 3.397(4) . ?
Dy5 Dy14 3.256(7) . ?
Dy6 Dy7 1.442(11) . ?
Dy6 Dy8 2.297(15) . ?
Dy6 Dy9 3.445(8) . ?
Dy6 Dy10 3.651(9) . ?
Dy6 Dy11 3.807(17) . ?
Dy6 Dy12 2.626(12) . ?
Dy6 Dy13 2.895(7) . ?
Dy6 Dy14 3.071(10) . ?
Dy7 Dy8 2.609(12) . ?
Dy7 Dy9 2.806(7) . ?
Dy7 Dy10 3.251(10) . ?
Dy7 Dy11 3.566(19) . ?
Dy7 Dy12 1.745(14) . ?
Dy7 Dy13 2.574(8) . ?
Dy7 Dy14 3.190(9) . ?
Dy8 Dy9 2.181(17) . ?
Dy8 Dy10 2.210(17) . ?
Dy8 Dy11 2.56(2) . ?
Dy8 Dy12 3.418(13) . ?
Dy8 Dy13 3.857(9) . ?
Dy8 Dy14 3.814(10) . ?
Dy9 Dy10 0.748(8) . ?
Dy9 Dy11 1.46(2) . ?
Dy9 Dy12 2.667(12) . ?
Dy9 Dy13 3.374(4) . ?
Dy9 Dy14 3.634(6) . ?
Dy10 Dy11 0.782(19) . ?
Dy10 Dy12 2.948(12) . ?
Dy10 Dy13 3.406(6) . ?
Dy10 Dy14 3.453(8) . ?
Dy11 Dy12 2.99(2) . ?
Dy11 Dy13 3.171(16) . ?
Dy11 Dy14 3.025(19) . ?
Dy12 Dy13 1.206(13) . ?
Dy12 Dy14 2.124(15) . ?
Dy13 Dy14 1.065(10) . ?
N501 C520 1.418(7) . ?
N501 C521 1.381(8) . ?
N501 C524 1.381(8) . ?
N502 C507 1.418(7) . ?
N502 C525 1.373(8) . ?
N502 C528 1.384(7) . ?
N503 C508 1.417(7) . ?
N503 C529 1.387(7) . ?
N503 C532 1.381(7) . ?
N504 C510 1.432(7) . ?
N504 C533 1.386(7) . ?
N504 C536 1.381(8) . ?
N505 C511 1.417(8) . ?
N505 C537 1.379(7) . ?
N505 C540 1.370(8) . ?
N506 C513 1.417(8) . ?
N506 C541 1.388(8) . ?
N506 C544 1.382(8) . ?
N507 C514 1.416(7) . ?
N507 C545 1.377(8) . ?
N507 C548 1.391(7) . ?
N508 C516 1.419(7) . ?
N508 C549 1.399(8) . ?
N508 C552 1.376(7) . ?
N509 C517 1.418(7) . ?
N509 C553 1.380(8) . ?
N509 C556 1.382(8) . ?
N510 C519 1.424(7) . ?
N510 C557 1.387(7) . ?
N510 C560 1.384(8) . ?
C501 C502 1.408(7) . ?
C501 C505 1.405(8) . ?
C501 C509 1.375(7) . ?
C502 C503 1.414(7) . ?
C502 C512 1.365(8) . ?
C503 C504 1.409(8) . ?
C503 C515 1.379(7) . ?
C504 C505 1.405(7) . ?
C504 C518 1.367(8) . ?
C505 C506 1.368(8) . ?
C506 C507 1.472(7) . ?
C506 C520 1.453(8) . ?
C507 C508 1.411(8) . ?
C508 C509 1.455(8) . ?
C509 C510 1.442(8) . ?
C510 C511 1.413(8) . ?
C511 C512 1.455(7) . ?
C512 C513 1.462(7) . ?
C513 C514 1.413(8) . ?
C514 C515 1.456(8) . ?
C515 C516 1.467(8) . ?
C516 C517 1.401(8) . ?
C517 C518 1.478(7) . ?
C518 C519 1.451(8) . ?
C519 C520 1.414(7) . ?
C521 C522 1.373(10) . ?
C522 C523 1.409(10) . ?
C523 C524 1.369(9) . ?
C525 C526 1.354(9) . ?
C526 C527 1.413(10) . ?
C527 C528 1.367(9) . ?
C529 C530 1.378(8) . ?
C530 C531 1.400(10) . ?
C531 C532 1.376(8) . ?
C533 C534 1.363(9) . ?
C534 C535 1.404(10) . ?
C535 C536 1.372(8) . ?
C537 C538 1.347(10) . ?
C538 C539 1.404(10) . ?
C539 C540 1.371(9) . ?
C541 C542 1.362(10) . ?
C542 C543 1.410(10) . ?
C543 C544 1.373(10) . ?
C545 C546 1.349(10) . ?
C546 C547 1.388(11) . ?
C547 C548 1.365(9) . ?
C549 C550 1.368(8) . ?
C550 C551 1.397(9) . ?
C551 C552 1.369(8) . ?
C553 C554 1.388(11) . ?
C554 C555 1.365(12) . ?
C555 C556 1.353(9) . ?
C557 C558 1.356(9) . ?
C558 C559 1.426(10) . ?
C559 C560 1.363(9) . ?
N601 C620 1.399(6) . ?
N601 C621 1.377(7) . ?
N601 C624 1.405(8) . ?
N602 C607 1.412(6) . ?
N602 C625 1.386(7) . ?
N602 C628 1.384(7) . ?
N603 C608 1.415(7) . ?
N603 C629 1.388(7) . ?
N603 C632 1.372(7) . ?
N604 C610 1.422(7) . ?
N604 C633 1.373(7) . ?
N604 C636 1.395(7) . ?
N605 C611 1.415(6) . ?
N605 C637 1.389(7) . ?
N605 C640 1.382(6) . ?
N606 C613 1.418(6) . ?
N606 C641 1.388(7) . ?
N606 C644 1.393(6) . ?
N607 C614 1.430(6) . ?
N607 C645 1.376(7) . ?
N607 C648 1.384(7) . ?
N608 C616 1.429(7) . ?
N608 C649 1.384(7) . ?
N608 C652 1.384(7) . ?
N609 C617 1.432(7) . ?
N609 C653 1.377(7) . ?
N609 C656 1.383(8) . ?
N610 C619 1.414(7) . ?
N610 C657 1.374(7) . ?
N610 C660 1.392(7) . ?
C601 C602 1.398(7) . ?
C601 C605 1.386(7) . ?
C601 C609 1.389(7) . ?
C602 C603 1.402(8) . ?
C602 C612 1.375(7) . ?
C603 C604 1.413(7) . ?
C603 C615 1.384(7) . ?
C604 C605 1.391(8) . ?
C604 C618 1.378(7) . ?
C605 C606 1.382(7) . ?
C606 C607 1.442(8) . ?
C606 C620 1.459(8) . ?
C607 C608 1.440(8) . ?
C608 C609 1.453(7) . ?
C609 C610 1.441(7) . ?
C610 C611 1.444(7) . ?
C611 C612 1.447(7) . ?
C612 C613 1.459(7) . ?
C613 C614 1.440(8) . ?
C614 C615 1.445(7) . ?
C615 C616 1.453(7) . ?
C616 C617 1.427(8) . ?
C617 C618 1.439(8) . ?
C618 C619 1.459(7) . ?
C619 C620 1.435(8) . ?
C621 C622 1.385(10) . ?
C622 C623 1.386(12) . ?
C623 C624 1.330(9) . ?
C625 C626 1.362(8) . ?
C626 C627 1.399(9) . ?
C627 C628 1.361(8) . ?
C629 C630 1.353(8) . ?
C630 C631 1.440(8) . ?
C631 C632 1.353(8) . ?
C633 C634 1.371(8) . ?
C634 C635 1.402(10) . ?
C635 C636 1.350(9) . ?
C637 C638 1.359(8) . ?
C638 C639 1.408(8) . ?
C639 C640 1.351(8) . ?
C641 C642 1.364(7) . ?
C642 C643 1.414(8) . ?
C643 C644 1.371(8) . ?
C645 C646 1.366(8) . ?
C646 C647 1.411(8) . ?
C647 C648 1.362(8) . ?
C649 C650 1.367(8) . ?
C650 C651 1.419(9) . ?
C651 C652 1.359(8) . ?
C653 C654 1.355(9) . ?
C654 C655 1.412(11) . ?
C655 C656 1.367(9) . ?
C657 C658 1.364(8) . ?
C658 C659 1.407(9) . ?
C659 C660 1.376(8) . ?
C1 C2 1.48(2) . ?
C1 C5 1.527(19) . ?
C1 C9 1.285(19) . ?
C2 C3 1.386(18) . ?
C2 C12 1.59(2) . ?
C3 C4 1.359(19) . ?
C3 C15 1.56(2) . ?
C4 C5 1.433(19) . ?
C4 C18 1.486(18) . ?
C5 C6 1.396(19) . ?
C6 C7 1.300(17) . ?
C6 C20 1.429(17) . ?
C7 C8 1.61(2) . ?
C7 C23 1.45(2) . ?
C8 C9 1.41(2) . ?
C8 C25 1.418(19) . ?
C9 C10 1.51(2) . ?
C10 C11 1.40(2) . ?
C10 C27 1.33(2) . ?
C11 C12 1.39(2) . ?
C11 C29 1.59(2) . ?
C12 C13 1.33(2) . ?
C13 C14 1.41(2) . ?
C13 C31 1.54(2) . ?
C14 C15 1.449(19) . ?
C14 C33 1.372(18) . ?
C15 C16 1.256(18) . ?
C16 C17 1.469(17) . ?
C16 C35 1.475(18) . ?
C17 C18 1.372(16) . ?
C17 C37 1.444(14) . ?
C18 C19 1.322(17) . ?
C19 C20 1.517(16) . ?
C19 C39 1.443(15) . ?
C20 C21 1.382(16) . ?
C21 C22 1.427(16) . ?
C21 C40 1.482(16) . ?
C22 C23 1.48(2) . ?
C22 C43 1.41(2) . ?
C23 C24 1.452(17) . ?
C24 C25 1.41(2) . ?
C24 C45 1.376(19) . ?
C25 C26 1.463(17) . ?
C26 C27 1.56(2) . ?
C26 C47 1.366(19) . ?
C27 C28 1.471(17) . ?
C28 C29 1.48(2) . ?
C28 C49 1.408(19) . ?
C29 C30 1.31(2) . ?
C30 C31 1.43(2) . ?
C30 C51 1.46(2) . ?
C31 C32 1.35(2) . ?
C32 C33 1.453(19) . ?
C32 C53 1.457(19) . ?
C33 C34 1.466(18) . ?
C34 C35 1.387(15) . ?
C34 C55 1.343(16) . ?
C35 C36 1.403(15) . ?
C36 C37 1.439(13) . ?
C36 C57 1.433(14) . ?
C37 C38 1.430(14) . ?
C38 C39 1.454(14) . ?
C38 C59 1.428(13) . ?
C39 C40 1.444(15) . ?
C40 C41 1.437(17) . ?
C41 C42 1.442(19) . ?
C41 C60 1.371(17) . ?
C42 C43 1.45(2) . ?
C42 C63 1.54(2) . ?
C43 C44 1.373(19) . ?
C44 C45 1.53(2) . ?
C44 C64 1.48(2) . ?
C45 C46 1.43(2) . ?
C46 C47 1.46(2) . ?
C46 C66 1.411(19) . ?
C47 C48 1.432(17) . ?
C48 C49 1.45(2) . ?
C48 C67 1.425(19) . ?
C49 C50 1.445(17) . ?
C50 C51 1.51(2) . ?
C50 C69 1.375(17) . ?
C51 C52 1.470(17) . ?
C52 C53 1.446(18) . ?
C52 C70 1.447(17) . ?
C53 C54 1.365(18) . ?
C54 C55 1.474(15) . ?
C54 C72 1.500(18) . ?
C55 C56 1.437(16) . ?
C56 C57 1.462(13) . ?
C56 C73 1.382(15) . ?
C57 C58 1.418(14) . ?
C58 C59 1.487(13) . ?
C58 C75 1.398(14) . ?
C59 C60 1.363(15) . ?
C60 C61 1.596(17) . ?
C61 C62 1.332(18) . ?
C61 C75 1.471(17) . ?
C62 C63 1.40(2) . ?
C62 C76 1.45(2) . ?
C63 C64 1.54(2) . ?
C64 C65 1.57(2) . ?
C65 C66 1.27(2) . ?
C65 C77 1.48(2) . ?
C66 C67 1.54(2) . ?
C67 C68 1.353(17) . ?
C68 C69 1.387(19) . ?
C68 C78 1.525(18) . ?
C69 C70 1.449(17) . ?
C70 C71 1.411(15) . ?
C71 C72 1.338(15) . ?
C71 C79 1.431(16) . ?
C72 C73 1.525(17) . ?
C73 C74 1.392(17) . ?
C74 C75 1.463(16) . ?
C74 C80 1.422(16) . ?
C76 C77 1.487(18) . ?
C76 C80 1.511(18) . ?
C77 C78 1.454(19) . ?
C78 C79 1.421(17) . ?
C79 C80 1.483(16) . ?
C101 C102 1.35(2) . ?
C101 C106 1.43(3) . ?
C102 C103 1.43(2) . ?
C103 C104 1.29(2) . ?
C104 C105 1.44(2) . ?
C105 C106 1.28(3) . ?
C106 C107 1.62(3) . ?
C201 C202 1.386(10) . ?
C201 C206 1.375(9) . ?
C202 C203 1.383(10) . ?
C203 C204 1.360(10) . ?
C204 C205 1.379(9) . ?
C205 C206 1.421(9) . ?
C206 C207 1.492(9) . ?
C301 C302 1.40(2) . ?
C301 C306 1.50(2) . ?
C302 C303 1.308(18) . ?
C303 C304 1.32(2) . ?
C304 C305 1.38(2) . ?
C305 C306 1.40(2) . ?
C306 C307 1.592(17) . ?
C701 C702 1.47(4) . ?
C701 C706 1.45(3) . ?
C702 C703 1.41(3) . ?
C703 C704 1.35(3) . ?
C704 C705 1.34(3) . ?
C705 C706 1.30(3) . ?
C706 C707 1.48(3) . ?

loop_
_smtbx_masks_void_nr
_smtbx_masks_void_average_x
_smtbx_masks_void_average_y
_smtbx_masks_void_average_z
_smtbx_masks_void_volume
_smtbx_masks_void_count_electrons
_smtbx_masks_void_content
1 0.000 0.000 0.500 601.2 120.7 toluene
2 0.025 0.057 0.031 34.5 6.6 None
3 0.000 0.500 0.000 601.2 120.7 toluene
4 0.025 0.443 0.531 34.5 6.6 ?
5 -0.025 0.557 0.469 34.5 6.5 ?
6 -0.025 0.943 0.969 34.5 6.5 ?
